data_1569352
loop_
_publ_author_name
'Sun, Zhitao'
'Fan, Wei'
'Han, Yi'
'Yuan, Wei'
'Ni, Yong'
'Wang, Jinyi'
'Wei, Haipeng'
'Zhao, Yanli'
'Sun, Zhe'
'Wu, Jishan'

_publ_section_title
;
 Helical fused 1,2:8,9-dibenzozethrene oligomers with up to 201&#xb0;
 end-to-end twist: "one-pot" synthesis and chiral resolution.
;
_journal_issue 29
_journal_name_full 'Chemical science'
_journal_page_first 7922
_journal_page_last 7927
_journal_paper_doi 10.1039/d3sc02285d
_journal_volume 14
_journal_year 2023
_chemical_formula_moiety '2(C58 H54)'
_chemical_formula_sum 'C116 H108'
_chemical_formula_weight 1502.02
_space_group_crystal_system monoclinic
_space_group_IT_number 15
_space_group_name_Hall '-C 2yc'
_space_group_name_H-M_alt 'C 1 2/c 1'
_atom_sites_solution_hydrogens geom
_atom_sites_solution_primary dual
_audit_creation_date 2022-08-10
_audit_creation_method
;
Olex2 1.3
(compiled 2020.11.12 svn.r5f609507 for OlexSys, GUI svn.r6408)
;
_audit_update_record
;
2023-03-14 deposited with the CCDC.	2023-06-20 downloaded from the CCDC.
;
_cell_angle_alpha 90
_cell_angle_beta 123.328(2)
_cell_angle_gamma 90
_cell_formula_units_Z 8
_cell_length_a 37.1031(13)
_cell_length_b 18.2874(6)
_cell_length_c 30.6172(10)
_cell_measurement_reflns_used 9699
_cell_measurement_temperature 100.0
_cell_measurement_theta_max 66.78
_cell_measurement_theta_min 2.81
_cell_volume 17357.8(11)
_computing_cell_refinement 'SAINT V8.38A (?, 2016)'
_computing_data_reduction 'SAINT V8.38A (?, 2016)'
_computing_molecular_graphics 'Olex2 1.3 (Dolomanov et al., 2009)'
_computing_publication_material 'Olex2 1.3 (Dolomanov et al., 2009)'
_computing_structure_refinement 'XL  (Sheldrick, 2008)'
_computing_structure_solution 'SHELXT 2014/5 (Sheldrick, 2014)'
_diffrn_ambient_temperature 100.0
_diffrn_measured_fraction_theta_full 0.993
_diffrn_measured_fraction_theta_max 0.993
_diffrn_measurement_device_type 'Bruker APEX-II CCD'
_diffrn_measurement_method '\f and \w scans'
_diffrn_radiation_type CuK\a
_diffrn_radiation_wavelength 1.54178
_diffrn_reflns_av_R_equivalents 0.1129
_diffrn_reflns_av_unetI/netI 0.0563
_diffrn_reflns_Laue_measured_fraction_full 0.993
_diffrn_reflns_Laue_measured_fraction_max 0.993
_diffrn_reflns_limit_h_max 44
_diffrn_reflns_limit_h_min -43
_diffrn_reflns_limit_k_max 21
_diffrn_reflns_limit_k_min -21
_diffrn_reflns_limit_l_max 32
_diffrn_reflns_limit_l_min -36
_diffrn_reflns_number 154547
_diffrn_reflns_point_group_measured_fraction_full 0.993
_diffrn_reflns_point_group_measured_fraction_max 0.993
_diffrn_reflns_theta_full 66.970
_diffrn_reflns_theta_max 66.970
_diffrn_reflns_theta_min 2.805
_diffrn_source_current 1.1
_diffrn_source_power 0.055
_diffrn_source_voltage 50.0
_diffrn_standards_number 0
_exptl_absorpt_coefficient_mu 0.484
_exptl_absorpt_correction_T_max 0.7528
_exptl_absorpt_correction_T_min 0.4643
_exptl_absorpt_correction_type multi-scan
_exptl_absorpt_process_details
;
SADABS-2016/2 (Bruker,2016/2) was used for absorption correction.
wR2(int) was 0.1580 before and 0.1081 after correction.
The Ratio of minimum to maximum transmission is 0.6168.
The \l/2 correction factor is Not present.
;
_exptl_crystal_colour 'metallic dark red'
_exptl_crystal_colour_lustre metallic
_exptl_crystal_colour_modifier dark
_exptl_crystal_colour_primary red
_exptl_crystal_density_diffrn 1.150
_exptl_crystal_description block
_exptl_crystal_F_000 6432
_exptl_crystal_size_max 0.46
_exptl_crystal_size_mid 0.16
_exptl_crystal_size_min 0.11
_refine_diff_density_max 0.488
_refine_diff_density_min -0.362
_refine_diff_density_rms 0.066
_refine_ls_extinction_method none
_refine_ls_goodness_of_fit_ref 1.043
_refine_ls_hydrogen_treatment constr
_refine_ls_matrix_type full
_refine_ls_number_parameters 1080
_refine_ls_number_reflns 15370
_refine_ls_number_restraints 0
_refine_ls_restrained_S_all 1.043
_refine_ls_R_factor_all 0.0681
_refine_ls_R_factor_gt 0.0562
_refine_ls_shift/su_max 0.001
_refine_ls_shift/su_mean 0.000
_refine_ls_structure_factor_coef Fsqd
_refine_ls_weighting_details 'w=1/[\s^2^(Fo^2^)+(0.0746P)^2^+17.4962P] where P=(Fo^2^+2Fc^2^)/3'
_refine_ls_weighting_scheme calc
_refine_ls_wR_factor_gt 0.1372
_refine_ls_wR_factor_ref 0.1453
_reflns_Friedel_coverage 0.000
_reflns_number_gt 12636
_reflns_number_total 15370
_reflns_threshold_expression 'I > 2\s(I)'
_cod_data_source_file d3sc02285d10.cif
_cod_data_source_block 2
_cod_depositor_comments 'Adding full bibliography for 1569350--1569353.cif.'
_cod_database_code 1569352
_shelx_shelxl_version_number 2017/1
_shelx_space_group_comment
;
The symmetry employed for this shelxl refinement is uniquely defined
by the following loop, which should always be used as a source of
symmetry information in preference to the above space-group names.
They are only intended as comments.
;
_shelx_estimated_absorpt_t_max 0.949
_shelx_estimated_absorpt_t_min 0.808
_olex2_refinement_description
;
1. Fixed Uiso
 At 1.2 times of:
  All C(H) groups, All C(H,H) groups, All C(H,H,H,H) groups
 At 1.5 times of:
  All C(H,H,H) groups
2. Others
 Fixed Sof: H02L(0.65) H02M(0.65) H02N(0.35) H02O(0.35) C035(0.65) H03G(0.65)
 H03H(0.65) C038(0.65) H03L(0.65) H03M(0.65) H03N(0.65) C1(0.35) H1A(0.35)
 H1B(0.35) H1C(0.35) C2(0.35) H2A(0.35) H2B(0.35)
3.a Secondary CH2 refined with riding coordinates:
 C00R(H00A,H00B), C01E(H01H,H01J), C01N(H01A,H01C), C01S(H01K,H01M), C01X(H01E,
 H01F), C023(H02A,H02B), C02C(H02D,H02E), C02I(H1,HB), C02L(H02L,H02M),
 C02L(H02N,H02O), C02V(H7,HI), C02X(H9,HL), C035(H03G,H03H), C2(H2A,H2B)
3.b Aromatic/amide H refined with riding coordinates:
 C00C(H00C), C00J(H00J), C00K(H00K), C00M(H00M), C00T(H00T), C00V(H00V),
 C00Z(H00Z), C011(H011), C012(H012), C013(H013), C015(H015), C019(H019),
 C01B(H01B), C01C(H01G), C01D(H01D), C01I(H01I), C01L(H01L), C01Q(H01Q),
 C01R(H01R), C01T(H01T), C01V(H01V), C01Z(H01Z), C020(H020), C021(H021),
 C022(H022), C024(H024), C026(H026), C029(H029), C02B(H02C), C02E(H02F),
 C02H(H02J), C02J(H02K), C02M(H02P), C02O(H3), C02T(H5), C02Z(H02Z)
3.c Idealised Me refined as rotating group:
 C02A(H02,H,HA), C02G(H02G,H02H,H02I), C02K(H2,HC,HD), C02N(H02Q,H02R,H02S),
 C02Q(H4,HE,HF), C02R(H02T,H02U,H02V), C02U(H6,HG,HH), C02W(H8,HJ,HK),
 C02Y(H02W,H02X,H02Y), C031(H03A,H03B,H03C), C032(H03D,H03E,H03F), C033(H03O,
 H03P,H03Q), C034(H03R,H03S,H03T), C036(H03I,H03J,H03K), C037(H03U,H03V,H03W),
 C038(H03L,H03M,H03N), C1(H1A,H1B,H1C)
;
_smtbx_masks_void_probe_radius 1.2
_smtbx_masks_void_truncation_radius 1.2
_olex2_submission_special_instructions 'No special instructions were received'

loop_
_space_group_symop_operation_xyz
'x, y, z'
'-x, y, -z+1/2'
'x+1/2, y+1/2, z'
'-x+1/2, y+1/2, -z+1/2'
'-x, -y, -z'
'x, -y, z-1/2'
'-x+1/2, -y+1/2, -z'
'x+1/2, -y+1/2, z-1/2'

loop_
_atom_site_label
_atom_site_type_symbol
_atom_site_fract_x
_atom_site_fract_y
_atom_site_fract_z
_atom_site_U_iso_or_equiv
_atom_site_adp_type
_atom_site_occupancy
_atom_site_site_symmetry_order
_atom_site_calc_flag
_atom_site_refinement_flags_posn
_atom_site_refinement_flags_adp
_atom_site_refinement_flags_occupancy
_atom_site_disorder_assembly
_atom_site_disorder_group
C001 C 0.84094(5) 0.62336(9) 0.73860(6) 0.0177(3) Uani 1 1 d . . . . .
C002 C 0.72295(6) 0.41870(9) 0.64701(6) 0.0168(3) Uani 1 1 d . . . . .
C003 C 0.76670(6) 0.57503(9) 0.67386(6) 0.0177(3) Uani 1 1 d . . . . .
C004 C 0.75940(5) 0.44295(9) 0.64711(6) 0.0167(3) Uani 1 1 d . . . . .
C005 C 0.70435(6) 0.95589(9) 0.66710(6) 0.0184(4) Uani 1 1 d . . . . .
C006 C 0.73905(6) 1.00793(9) 0.68224(6) 0.0184(4) Uani 1 1 d . . . . .
C007 C 0.70359(6) 0.89139(9) 0.64395(6) 0.0185(4) Uani 1 1 d . . . . .
C008 C 0.70487(6) 0.33259(9) 0.57594(6) 0.0172(3) Uani 1 1 d . . . . .
C009 C 0.79506(6) 0.63653(9) 0.70346(6) 0.0182(3) Uani 1 1 d . . . . .
C00A C 0.92762(6) 0.59439(10) 0.81677(7) 0.0201(4) Uani 1 1 d . . . . .
C00B C 0.69481(6) 0.36523(9) 0.60971(6) 0.0175(3) Uani 1 1 d . . . . .
C00C C 0.65636(6) 0.34678(9) 0.60751(7) 0.0198(4) Uani 1 1 d . . . . .
H00C H 0.636212 0.313973 0.581342 0.024 Uiso 1 1 calc R U . . .
C00D C 0.67281(6) 0.28340(9) 0.53309(7) 0.0188(4) Uani 1 1 d . . . . .
C00E C 0.77076(6) 0.92354(9) 0.64874(6) 0.0189(4) Uani 1 1 d . . . . .
C00F C 0.80806(6) 0.89757(10) 0.65128(7) 0.0213(4) Uani 1 1 d . . . . .
C00G C 0.85796(5) 0.55446(9) 0.74022(6) 0.0175(3) Uani 1 1 d . . . . .
C00H C 0.81503(6) 0.41434(9) 0.62923(6) 0.0181(4) Uani 1 1 d . . . . .
C00I C 0.83098(5) 0.50349(9) 0.69752(6) 0.0171(3) Uani 1 1 d . . . . .
C00J C 0.75903(6) 0.30891(10) 0.55449(7) 0.0216(4) Uani 1 1 d . . . . .
H00J H 0.740789 0.273149 0.529490 0.026 Uiso 1 1 calc R U . . .
C00K C 0.71420(6) 0.44453(9) 0.68425(7) 0.0189(4) Uani 1 1 d . . . . .
H00K H 0.733877 0.477218 0.710933 0.023 Uiso 1 1 calc R U . . .
C00L C 0.52080(6) 0.73270(11) 0.55563(7) 0.0251(4) Uani 1 1 d . . . . .
C00M C 0.74235(6) 1.07278(9) 0.70732(7) 0.0217(4) Uani 1 1 d . . . . .
H00M H 0.719046 1.087781 0.709848 0.026 Uiso 1 1 calc R U . . .
C00N C 0.74501(6) 0.34708(9) 0.58304(6) 0.0179(3) Uani 1 1 d . . . . .
C00O C 0.86851(6) 0.68130(9) 0.77143(6) 0.0189(4) Uani 1 1 d . . . . .
C00P C 0.77275(5) 0.40188(9) 0.61973(6) 0.0164(3) Uani 1 1 d . . . . .
C00Q C 0.84495(5) 0.46259(9) 0.67207(6) 0.0179(3) Uani 1 1 d . . . . .
C00R C 0.71885(6) 0.59201(9) 0.63788(7) 0.0191(4) Uani 1 1 d . . . . .
H00A H 0.710042 0.623786 0.656620 0.023 Uiso 1 1 calc R U . . .
H00B H 0.702304 0.545860 0.629056 0.023 Uiso 1 1 calc R U . . .
C00S C 0.66749(6) 0.81773(9) 0.54840(7) 0.0205(4) Uani 1 1 d . . . . .
C00T C 0.77957(6) 0.70566(9) 0.70273(7) 0.0206(4) Uani 1 1 d . . . . .
H00T H 0.749435 0.714630 0.680839 0.025 Uiso 1 1 calc R U . . .
C00U C 0.89999(6) 0.53658(9) 0.78367(6) 0.0181(3) Uani 1 1 d . . . . .
C00V C 0.64808(6) 0.37543(10) 0.64232(7) 0.0213(4) Uani 1 1 d . . . . .
H00V H 0.622078 0.363271 0.639739 0.026 Uiso 1 1 calc R U . . .
C00W C 0.77397(6) 0.98698(9) 0.67665(6) 0.0188(4) Uani 1 1 d . . . . .
C00X C 0.78414(6) 0.50843(9) 0.67487(6) 0.0178(3) Uani 1 1 d . . . . .
C00Y C 0.72878(6) 0.88556(9) 0.62022(7) 0.0179(3) Uani 1 1 d . . . . .
C00Z C 0.91473(6) 0.46318(10) 0.79687(7) 0.0210(4) Uani 1 1 d . . . . .
H00Z H 0.896012 0.424324 0.776354 0.025 Uiso 1 1 calc R U . . .
C010 C 0.60053(6) 0.73944(10) 0.59569(7) 0.0217(4) Uani 1 1 d . . . . .
C011 C 0.82634(6) 0.37453(10) 0.60009(7) 0.0222(4) Uani 1 1 d . . . . .
H011 H 0.853874 0.382258 0.605618 0.027 Uiso 1 1 calc R U . . .
C012 C 0.80727(6) 0.76313(10) 0.73357(7) 0.0232(4) Uani 1 1 d . . . . .
H012 H 0.795680 0.810282 0.731475 0.028 Uiso 1 1 calc R U . . .
C013 C 0.85066(6) 0.75169(10) 0.76645(7) 0.0220(4) Uani 1 1 d . . . . .
H013 H 0.869039 0.791323 0.786171 0.026 Uiso 1 1 calc R U . . .
C014 C 0.81222(6) 1.03084(10) 0.70109(7) 0.0217(4) Uani 1 1 d . . . . .
C015 C 0.67814(6) 0.42319(10) 0.68224(7) 0.0210(4) Uani 1 1 d . . . . .
H015 H 0.673159 0.440446 0.707752 0.025 Uiso 1 1 calc R U . . .
C016 C 0.91283(6) 0.66688(10) 0.80786(7) 0.0204(4) Uani 1 1 d . . . . .
C017 C 0.62464(6) 0.76278(9) 0.64812(7) 0.0207(4) Uani 1 1 d . . . . .
C018 C 0.67006(6) 0.20966(10) 0.54273(7) 0.0229(4) Uani 1 1 d . . . . .
C019 C 0.97034(6) 0.57540(10) 0.85949(7) 0.0247(4) Uani 1 1 d . . . . .
H019 H 0.989640 0.613049 0.881008 0.030 Uiso 1 1 calc R U . . .
C01A C 0.56001(6) 0.69598(10) 0.57527(7) 0.0219(4) Uani 1 1 d . . . . .
C01B C 0.68785(6) 0.82492(10) 0.72138(7) 0.0231(4) Uani 1 1 d . . . . .
H01B H 0.714058 0.851028 0.734946 0.028 Uiso 1 1 calc R U . . .
C01C C 0.61242(6) 0.26835(11) 0.44400(7) 0.0250(4) Uani 1 1 d . . . . .
H01G H 0.592963 0.288379 0.410271 0.030 Uiso 1 1 calc R U . . .
C01D C 0.48355(6) 0.69154(12) 0.53782(7) 0.0287(4) Uani 1 1 d . . . . .
H01D H 0.457139 0.716236 0.525745 0.034 Uiso 1 1 calc R U . . .
C01E C 0.88937(6) 0.47408(10) 0.68168(7) 0.0208(4) Uani 1 1 d . . . . .
H01H H 0.910395 0.485033 0.719121 0.025 Uiso 1 1 calc R U . . .
H01J H 0.898702 0.428620 0.673095 0.025 Uiso 1 1 calc R U . . .
C01F C 0.67245(6) 0.83289(9) 0.63131(7) 0.0193(4) Uani 1 1 d . . . . .
C01G C 0.70870(6) 0.85665(9) 0.57067(7) 0.0196(4) Uani 1 1 d . . . . .
C01H C 0.84603(6) 0.94242(11) 0.67516(7) 0.0248(4) Uani 1 1 d . . . . .
C01I C 0.59176(6) 0.73265(10) 0.50960(7) 0.0247(4) Uani 1 1 d . . . . .
H01I H 0.566086 0.704810 0.495738 0.030 Uiso 1 1 calc R U . . .
C01J C 0.65176(6) 0.80226(9) 0.58120(7) 0.0197(4) Uani 1 1 d . . . . .
C01K C 0.61458(6) 0.75662(9) 0.56250(7) 0.0212(4) Uani 1 1 d . . . . .
C01L C 0.67559(6) 0.80491(9) 0.75420(7) 0.0244(4) Uani 1 1 d . . . . .
H01L H 0.693290 0.816732 0.790312 0.029 Uiso 1 1 calc R U . . .
C01M C 0.94341(6) 0.72868(10) 0.83539(7) 0.0247(4) Uani 1 1 d . . . . .
C01N C 0.66791(6) 0.97984(10) 0.67281(7) 0.0208(4) Uani 1 1 d . . . . .
H01A H 0.680230 1.004731 0.706879 0.025 Uiso 1 1 calc R U . . .
H01C H 0.652063 0.936137 0.672579 0.025 Uiso 1 1 calc R U . . .
C01O C 0.66215(6) 0.80752(9) 0.66704(7) 0.0210(4) Uani 1 1 d . . . . .
C01P C 0.84761(6) 1.00893(11) 0.69908(7) 0.0247(4) Uani 1 1 d . . . . .
C01Q C 0.79837(6) 0.32304(10) 0.56258(7) 0.0237(4) Uani 1 1 d . . . . .
H01Q H 0.806946 0.297759 0.542613 0.028 Uiso 1 1 calc R U . . .
C01R C 0.81022(6) 0.82684(10) 0.63326(7) 0.0245(4) Uani 1 1 d . . . . .
H01R H 0.786300 0.794712 0.620112 0.029 Uiso 1 1 calc R U . . .
C01S C 0.70748(6) 0.62999(10) 0.58722(7) 0.0227(4) Uani 1 1 d . . . . .
H01K H 0.677756 0.649519 0.569363 0.027 Uiso 1 1 calc R U . . .
H01M H 0.727258 0.671836 0.595941 0.027 Uiso 1 1 calc R U . . .
C01T C 0.77932(6) 1.11722(10) 0.72922(7) 0.0245(4) Uani 1 1 d . . . . .
H01T H 0.780366 1.162076 0.745530 0.029 Uiso 1 1 calc R U . . .
C01U C 0.64404(6) 0.31313(10) 0.48318(7) 0.0206(4) Uani 1 1 d . . . . .
C01V C 0.81351(6) 1.09636(10) 0.72718(7) 0.0251(4) Uani 1 1 d . . . . .
H01V H 0.838703 1.125923 0.743397 0.030 Uiso 1 1 calc R U . . .
C01W C 0.88738(6) 1.05601(11) 0.72610(8) 0.0287(4) Uani 1 1 d . . . . .
C01X C 0.69745(6) 0.93097(10) 0.49411(7) 0.0258(4) Uani 1 1 d . . . . .
H01E H 0.705272 0.931778 0.467970 0.031 Uiso 1 1 calc R U . . .
H01F H 0.666493 0.918150 0.475565 0.031 Uiso 1 1 calc R U . . .
C01Y C 0.60860(6) 0.19532(11) 0.45294(8) 0.0268(4) Uani 1 1 d . . . . .
C01Z C 0.98360(6) 0.50497(11) 0.86967(7) 0.0279(4) Uani 1 1 d . . . . .
H01Z H 1.012099 0.493882 0.897937 0.033 Uiso 1 1 calc R U . . .
C020 C 0.95537(6) 0.44748(10) 0.83855(7) 0.0255(4) Uani 1 1 d . . . . .
H020 H 0.964695 0.398099 0.846665 0.031 Uiso 1 1 calc R U . . .
C021 C 0.61217(6) 0.74482(10) 0.68365(7) 0.0238(4) Uani 1 1 d . . . . .
H021 H 0.586585 0.717415 0.671482 0.029 Uiso 1 1 calc R U . . .
C022 C 0.63767(6) 0.16676(10) 0.50221(8) 0.0263(4) Uani 1 1 d . . . . .
H022 H 0.635545 0.116636 0.508644 0.032 Uiso 1 1 calc R U . . .
C023 C 0.72401(6) 0.87111(10) 0.53468(7) 0.0213(4) Uani 1 1 d . . . . .
H02A H 0.722027 0.825314 0.516229 0.026 Uiso 1 1 calc R U . . .
H02B H 0.754682 0.886113 0.555860 0.026 Uiso 1 1 calc R U . . .
C024 C 0.60652(6) 0.74938(10) 0.47873(7) 0.0265(4) Uani 1 1 d . . . . .
H024 H 0.590789 0.733303 0.443419 0.032 Uiso 1 1 calc R U . . .
C025 C 0.56134(6) 0.61957(10) 0.57594(7) 0.0256(4) Uani 1 1 d . . . . .
C026 C 0.64461(6) 0.79001(10) 0.49810(7) 0.0239(4) Uani 1 1 d . . . . .
H026 H 0.654850 0.798591 0.476121 0.029 Uiso 1 1 calc R U . . .
C027 C 0.48384(6) 0.61616(12) 0.53720(7) 0.0300(4) Uani 1 1 d . . . . .
C028 C 0.96382(6) 0.75928(11) 0.81227(8) 0.0312(4) Uani 1 1 d . . . . .
C029 C 0.84569(7) 0.80414(11) 0.63440(8) 0.0304(4) Uani 1 1 d . . . . .
H029 H 0.846290 0.756657 0.622226 0.036 Uiso 1 1 calc R U . . .
C02A C 0.64764(6) 0.39241(10) 0.47234(7) 0.0273(4) Uani 1 1 d . . . . .
H02 H 0.647512 0.423270 0.498423 0.041 Uiso 1 1 calc R U . . .
H H 0.623146 0.405471 0.437363 0.041 Uiso 1 1 calc R U . . .
HA H 0.674603 0.399966 0.474203 0.041 Uiso 1 1 calc R U . . .
C02B C 0.63641(6) 0.76642(10) 0.73446(7) 0.0249(4) Uani 1 1 d . . . . .
H02C H 0.626980 0.755602 0.756989 0.030 Uiso 1 1 calc R U . . .
C02C C 0.70397(7) 1.00735(11) 0.51731(8) 0.0306(4) Uani 1 1 d . . . . .
H02D H 0.681985 1.040445 0.490054 0.037 Uiso 1 1 calc R U . . .
H02E H 0.699107 1.005396 0.546014 0.037 Uiso 1 1 calc R U . . .
C02D C 0.95196(6) 0.75571(11) 0.88296(8) 0.0294(4) Uani 1 1 d . . . . .
C02E C 0.52304(6) 0.58066(11) 0.55600(8) 0.0302(4) Uani 1 1 d . . . . .
H02F H 0.523641 0.528763 0.555191 0.036 Uiso 1 1 calc R U . . .
C02F C 0.88966(7) 1.11834(12) 0.70115(8) 0.0326(5) Uani 1 1 d . . . . .
C02G C 0.51859(7) 0.81491(12) 0.55194(9) 0.0355(5) Uani 1 1 d . . . . .
H02G H 0.540980 0.835959 0.585617 0.053 Uiso 1 1 calc R U . . .
H02H H 0.490166 0.831362 0.542994 0.053 Uiso 1 1 calc R U . . .
H02I H 0.523181 0.830877 0.524796 0.053 Uiso 1 1 calc R U . . .
C02H C 0.88210(6) 0.91706(12) 0.67398(8) 0.0313(4) Uani 1 1 d . . . . .
H02J H 0.906888 0.947268 0.687786 0.038 Uiso 1 1 calc R U . . .
C02I C 0.71055(7) 0.57896(12) 0.55002(8) 0.0328(5) Uani 1 1 d . . . . .
H1 H 0.741114 0.565251 0.565811 0.039 Uiso 1 1 calc R U . . .
HB H 0.694204 0.533675 0.545462 0.039 Uiso 1 1 calc R U . . .
C02J C 0.88158(7) 0.85108(12) 0.65364(8) 0.0332(5) Uani 1 1 d . . . . .
H02K H 0.905489 0.836245 0.652295 0.040 Uiso 1 1 calc R U . . .
C02K C 0.70090(7) 0.17700(11) 0.59571(8) 0.0317(5) Uani 1 1 d . . . . .
H2 H 0.730588 0.187820 0.606574 0.048 Uiso 1 1 calc R U . . .
HC H 0.696746 0.123907 0.594071 0.048 Uiso 1 1 calc R U . . .
HD H 0.695490 0.197965 0.621053 0.048 Uiso 1 1 calc R U . . .
C02L C 0.63640(7) 1.03160(12) 0.62890(8) 0.0338(5) Uani 1 1 d . . . . .
H02L H 0.652453 1.071404 0.624892 0.041 Uiso 0.65 1 calc R U P A 1
H02M H 0.616584 1.053755 0.637341 0.041 Uiso 0.65 1 calc R U P A 1
H02N H 0.613461 1.041777 0.635290 0.041 Uiso 0.35 1 calc R U P B 2
H02O H 0.652319 1.078080 0.635640 0.041 Uiso 0.35 1 calc R U P B 2
C02M C 0.92532(7) 1.16493(13) 0.72932(9) 0.0392(5) Uani 1 1 d . . . . .
H02P H 0.927391 1.206859 0.712503 0.047 Uiso 1 1 calc R U . . .
C02N C 0.60357(7) 0.57955(11) 0.59766(9) 0.0364(5) Uani 1 1 d . . . . .
H02Q H 0.598469 0.526689 0.595323 0.055 Uiso 1 1 calc R U . . .
H02R H 0.623735 0.593369 0.634313 0.055 Uiso 1 1 calc R U . . .
H02S H 0.615864 0.592650 0.577416 0.055 Uiso 1 1 calc R U . . .
C02O C 0.98057(7) 0.81381(11) 0.90668(9) 0.0399(6) Uani 1 1 d . . . . .
H3 H 0.985996 0.832919 0.938618 0.048 Uiso 1 1 calc R U . . .
C02P C 0.91996(7) 1.04092(13) 0.77820(8) 0.0355(5) Uani 1 1 d . . . . .
C02Q C 0.95437(7) 0.73083(13) 0.76114(9) 0.0401(5) Uani 1 1 d . . . . .
H4 H 0.967461 0.763197 0.748068 0.060 Uiso 1 1 calc R U . . .
HE H 0.923084 0.729149 0.735824 0.060 Uiso 1 1 calc R U . . .
HF H 0.966367 0.681519 0.766069 0.060 Uiso 1 1 calc R U . . .
C02R C 0.74851(7) 1.03954(11) 0.53845(9) 0.0373(5) Uani 1 1 d . . . . .
H02T H 0.753969 1.040675 0.510573 0.056 Uiso 1 1 calc R U . . .
H02U H 0.770415 1.009274 0.567382 0.056 Uiso 1 1 calc R U . . .
H02V H 0.749782 1.089368 0.551008 0.056 Uiso 1 1 calc R U . . .
C02S C 1.00142(7) 0.84460(11) 0.88478(10) 0.0453(6) Uani 1 1 d . . . . .
C02T C 0.99264(7) 0.81666(12) 0.83785(10) 0.0421(6) Uani 1 1 d . . . . .
H5 H 1.006742 0.837331 0.822611 0.050 Uiso 1 1 calc R U . . .
C02U C 0.57338(7) 0.14812(13) 0.41017(9) 0.0387(5) Uani 1 1 d . . . . .
H6 H 0.546851 0.154201 0.409526 0.058 Uiso 1 1 calc R U . . .
HG H 0.582330 0.096739 0.416912 0.058 Uiso 1 1 calc R U . . .
HH H 0.568145 0.162835 0.376368 0.058 Uiso 1 1 calc R U . . .
C02V C 0.93349(7) 0.56191(13) 0.66427(9) 0.0388(5) Uani 1 1 d . . . . .
H7 H 0.950834 0.573178 0.702118 0.047 Uiso 1 1 calc R U . . .
HI H 0.948048 0.521730 0.658074 0.047 Uiso 1 1 calc R U . . .
C02W C 0.93046(7) 0.72162(12) 0.90775(8) 0.0370(5) Uani 1 1 d . . . . .
H8 H 0.941579 0.671960 0.919391 0.055 Uiso 1 1 calc R U . . .
HJ H 0.899227 0.719652 0.882155 0.055 Uiso 1 1 calc R U . . .
HK H 0.936580 0.751059 0.937843 0.055 Uiso 1 1 calc R U . . .
C02X C 0.88891(7) 0.53660(13) 0.64861(9) 0.0394(5) Uani 1 1 d . . . . .
H9 H 0.872681 0.520899 0.611587 0.047 Uiso 1 1 calc R U . . .
HL H 0.873337 0.578538 0.651258 0.047 Uiso 1 1 calc R U . . .
C02Y C 0.44270(7) 0.57351(14) 0.51660(10) 0.0465(6) Uani 1 1 d . . . . .
H02W H 0.444439 0.527028 0.501927 0.070 Uiso 1 1 calc R U . . .
H02X H 0.418198 0.601950 0.489307 0.070 Uiso 1 1 calc R U . . .
H02Y H 0.438741 0.563857 0.545196 0.070 Uiso 1 1 calc R U . . .
C02Z C 0.95452(7) 1.08911(14) 0.80475(9) 0.0431(6) Uani 1 1 d . . . . .
H02Z H 0.976627 1.079087 0.840110 0.052 Uiso 1 1 calc R U . . .
C030 C 0.95766(7) 1.15138(14) 0.78112(10) 0.0446(6) Uani 1 1 d . . . . .
C031 C 0.85349(8) 1.13782(14) 0.64656(9) 0.0444(6) Uani 1 1 d . . . . .
H03A H 0.828648 1.154943 0.646963 0.067 Uiso 1 1 calc R U . . .
H03B H 0.845244 1.094597 0.624094 0.067 Uiso 1 1 calc R U . . .
H03C H 0.862994 1.176629 0.633023 0.067 Uiso 1 1 calc R U . . .
C032 C 0.91720(7) 0.97527(14) 0.80599(9) 0.0450(6) Uani 1 1 d . . . . .
H03D H 0.918485 0.930500 0.789313 0.067 Uiso 1 1 calc R U . . .
H03E H 0.889936 0.976627 0.804029 0.067 Uiso 1 1 calc R U . . .
H03F H 0.941370 0.976010 0.842711 0.067 Uiso 1 1 calc R U . . .
C033 C 0.69312(8) 0.61312(14) 0.49674(9) 0.0437(6) Uani 1 1 d . . . . .
H03O H 0.696165 0.578375 0.474591 0.066 Uiso 1 1 calc R U . . .
H03P H 0.709369 0.657716 0.500918 0.066 Uiso 1 1 calc R U . . .
H03Q H 0.662578 0.625278 0.480346 0.066 Uiso 1 1 calc R U . . .
C034 C 0.93182(9) 0.62903(15) 0.63406(12) 0.0541(7) Uani 1 1 d . . . . .
H03R H 0.918072 0.616341 0.597103 0.081 Uiso 1 1 calc R U . . .
H03S H 0.961192 0.646582 0.648163 0.081 Uiso 1 1 calc R U . . .
H03T H 0.915101 0.667508 0.637422 0.081 Uiso 1 1 calc R U . . .
C035 C 0.60976(17) 0.9861(3) 0.57631(19) 0.0321(10) Uani 0.65 1 d . . P C 1
H03G H 0.628811 0.972944 0.564254 0.038 Uiso 0.65 1 calc R U P C 1
H03H H 0.599420 0.940157 0.582997 0.038 Uiso 0.65 1 calc R U P C 1
C036 C 0.99473(9) 1.20412(18) 0.81173(12) 0.0638(9) Uani 1 1 d . . . . .
H03I H 1.020769 1.183766 0.815602 0.096 Uiso 1 1 calc R U . . .
H03J H 0.999827 1.211957 0.846367 0.096 Uiso 1 1 calc R U . . .
H03K H 0.987623 1.250849 0.793078 0.096 Uiso 1 1 calc R U . . .
C037 C 1.03215(8) 0.90786(13) 0.91078(13) 0.0681(10) Uani 1 1 d . . . . .
H03U H 1.019082 0.952333 0.890094 0.102 Uiso 1 1 calc R U . . .
H03V H 1.059088 0.897347 0.913187 0.102 Uiso 1 1 calc R U . . .
H03W H 1.038250 0.914988 0.945959 0.102 Uiso 1 1 calc R U . . .
C038 C 0.57091(11) 1.0299(2) 0.53327(13) 0.0389(8) Uani 0.65 1 d . . P C 1
H03L H 0.555862 1.001297 0.500877 0.058 Uiso 0.65 1 calc R U P C 1
H03M H 0.581023 1.075981 0.527280 0.058 Uiso 0.65 1 calc R U P C 1
H03N H 0.551113 1.040307 0.544254 0.058 Uiso 0.65 1 calc R U P C 1
C1 C 0.5800(3) 0.9669(5) 0.5603(3) 0.059(2) Uani 0.35 1 d . . P C 2
H1A H 0.567245 0.951331 0.524008 0.089 Uiso 0.35 1 calc R U P C 2
H1B H 0.557761 0.989935 0.563609 0.089 Uiso 0.35 1 calc R U P C 2
H1C H 0.591701 0.924169 0.583369 0.089 Uiso 0.35 1 calc R U P C 2
C2 C 0.6149(4) 1.0197(6) 0.5751(4) 0.045(3) Uani 0.35 1 d . . P C 2
H2A H 0.635173 0.999957 0.566515 0.053 Uiso 0.35 1 calc R U P C 2
H2B H 0.602868 1.066222 0.555886 0.053 Uiso 0.35 1 calc R U P C 2

loop_
_atom_site_aniso_label
_atom_site_aniso_U_11
_atom_site_aniso_U_22
_atom_site_aniso_U_33
_atom_site_aniso_U_23
_atom_site_aniso_U_13
_atom_site_aniso_U_12
C001 0.0199(9) 0.0178(9) 0.0134(8) -0.0003(7) 0.0080(7) -0.0003(7)
C002 0.0214(9) 0.0116(8) 0.0142(8) 0.0010(6) 0.0079(7) 0.0010(7)
C003 0.0206(9) 0.0170(9) 0.0142(8) -0.0002(7) 0.0088(7) 0.0001(7)
C004 0.0182(8) 0.0139(8) 0.0128(8) 0.0014(6) 0.0053(7) 0.0016(7)
C005 0.0215(9) 0.0169(9) 0.0148(8) 0.0021(7) 0.0088(7) 0.0008(7)
C006 0.0224(9) 0.0164(8) 0.0129(8) 0.0045(7) 0.0075(7) 0.0011(7)
C007 0.0213(9) 0.0165(8) 0.0154(8) 0.0022(7) 0.0086(7) 0.0005(7)
C008 0.0215(9) 0.0124(8) 0.0135(8) 0.0014(6) 0.0068(7) 0.0000(7)
C009 0.0218(9) 0.0174(9) 0.0138(8) 0.0007(7) 0.0087(7) 0.0014(7)
C00A 0.0212(9) 0.0208(9) 0.0163(8) -0.0020(7) 0.0090(7) -0.0008(7)
C00B 0.0217(9) 0.0124(8) 0.0148(8) 0.0017(6) 0.0076(7) 0.0011(7)
C00C 0.0217(9) 0.0151(8) 0.0178(8) -0.0011(7) 0.0079(7) -0.0033(7)
C00D 0.0205(9) 0.0186(9) 0.0179(8) -0.0039(7) 0.0109(7) -0.0024(7)
C00E 0.0233(9) 0.0162(9) 0.0155(8) 0.0024(7) 0.0095(7) -0.0002(7)
C00F 0.0252(9) 0.0207(9) 0.0165(8) 0.0030(7) 0.0104(8) 0.0017(8)
C00G 0.0196(9) 0.0164(9) 0.0162(8) -0.0008(7) 0.0096(7) -0.0014(7)
C00H 0.0212(9) 0.0147(8) 0.0155(8) 0.0004(7) 0.0083(7) 0.0003(7)
C00I 0.0197(9) 0.0127(8) 0.0166(8) 0.0015(6) 0.0084(7) 0.0003(7)
C00J 0.0251(9) 0.0181(9) 0.0179(8) -0.0054(7) 0.0095(8) -0.0023(7)
C00K 0.0215(9) 0.0162(8) 0.0151(8) -0.0004(7) 0.0077(7) 0.0004(7)
C00L 0.0260(10) 0.0304(10) 0.0171(9) -0.0005(7) 0.0106(8) 0.0014(8)
C00M 0.0288(10) 0.0163(9) 0.0197(9) 0.0023(7) 0.0131(8) 0.0003(7)
C00N 0.0233(9) 0.0141(8) 0.0135(8) 0.0011(6) 0.0084(7) 0.0002(7)
C00O 0.0213(9) 0.0175(9) 0.0157(8) -0.0025(7) 0.0088(7) -0.0029(7)
C00P 0.0205(9) 0.0120(8) 0.0132(8) 0.0015(6) 0.0071(7) -0.0004(7)
C00Q 0.0197(9) 0.0153(8) 0.0159(8) 0.0008(7) 0.0080(7) 0.0009(7)
C00R 0.0194(9) 0.0162(9) 0.0194(8) -0.0012(7) 0.0091(7) 0.0007(7)
C00S 0.0255(9) 0.0137(8) 0.0204(9) -0.0008(7) 0.0115(8) -0.0001(7)
C00T 0.0213(9) 0.0186(9) 0.0181(8) 0.0005(7) 0.0083(7) 0.0013(7)
C00U 0.0196(9) 0.0184(9) 0.0151(8) -0.0011(7) 0.0088(7) -0.0001(7)
C00V 0.0228(9) 0.0191(9) 0.0220(9) 0.0013(7) 0.0123(8) -0.0002(7)
C00W 0.0238(9) 0.0164(9) 0.0130(8) 0.0033(6) 0.0081(7) 0.0000(7)
C00X 0.0197(9) 0.0175(9) 0.0131(8) 0.0007(7) 0.0070(7) -0.0007(7)
C00Y 0.0221(9) 0.0107(8) 0.0200(8) 0.0016(7) 0.0110(7) 0.0020(7)
C00Z 0.0244(9) 0.0186(9) 0.0184(8) -0.0024(7) 0.0109(8) -0.0010(7)
C010 0.0223(9) 0.0167(9) 0.0232(9) 0.0005(7) 0.0108(8) -0.0001(7)
C011 0.0229(9) 0.0221(9) 0.0199(9) -0.0026(7) 0.0107(8) -0.0017(8)
C012 0.0289(10) 0.0146(9) 0.0238(9) -0.0014(7) 0.0130(8) 0.0024(8)
C013 0.0259(10) 0.0161(9) 0.0199(9) -0.0041(7) 0.0099(8) -0.0030(7)
C014 0.0246(9) 0.0207(9) 0.0155(8) 0.0010(7) 0.0083(8) -0.0039(8)
C015 0.0265(10) 0.0194(9) 0.0181(8) 0.0014(7) 0.0129(8) 0.0011(7)
C016 0.0205(9) 0.0200(9) 0.0175(8) -0.0035(7) 0.0083(7) -0.0018(7)
C017 0.0245(9) 0.0142(9) 0.0223(9) 0.0005(7) 0.0121(8) 0.0006(7)
C018 0.0273(10) 0.0189(9) 0.0234(9) -0.0039(7) 0.0146(8) -0.0030(8)
C019 0.0226(9) 0.0246(10) 0.0198(9) -0.0043(7) 0.0071(8) -0.0021(8)
C01A 0.0226(9) 0.0235(9) 0.0183(8) -0.0002(7) 0.0103(8) -0.0022(8)
C01B 0.0298(10) 0.0155(9) 0.0220(9) -0.0010(7) 0.0129(8) -0.0020(8)
C01C 0.0209(9) 0.0315(11) 0.0190(9) -0.0056(8) 0.0087(8) -0.0008(8)
C01D 0.0222(10) 0.0419(12) 0.0207(9) 0.0070(8) 0.0110(8) 0.0029(9)
C01E 0.0201(9) 0.0213(9) 0.0190(9) -0.0040(7) 0.0096(8) -0.0009(7)
C01F 0.0234(9) 0.0134(8) 0.0195(8) 0.0006(7) 0.0107(8) 0.0008(7)
C01G 0.0257(9) 0.0132(8) 0.0205(9) 0.0003(7) 0.0131(8) 0.0012(7)
C01H 0.0234(9) 0.0281(10) 0.0194(9) 0.0010(8) 0.0096(8) -0.0007(8)
C01I 0.0244(10) 0.0224(9) 0.0220(9) -0.0039(7) 0.0094(8) -0.0041(8)
C01J 0.0238(9) 0.0138(8) 0.0200(9) -0.0006(7) 0.0110(8) -0.0003(7)
C01K 0.0228(9) 0.0173(9) 0.0200(9) -0.0014(7) 0.0094(8) -0.0017(7)
C01L 0.0366(11) 0.0153(9) 0.0203(9) 0.0008(7) 0.0150(8) -0.0011(8)
C01M 0.0190(9) 0.0174(9) 0.0262(9) -0.0030(7) 0.0052(8) 0.0006(7)
C01N 0.0257(9) 0.0173(9) 0.0205(9) -0.0016(7) 0.0135(8) -0.0008(7)
C01O 0.0261(9) 0.0145(8) 0.0218(9) -0.0003(7) 0.0128(8) 0.0001(7)
C01P 0.0234(9) 0.0274(10) 0.0202(9) 0.0004(8) 0.0100(8) -0.0038(8)
C01Q 0.0289(10) 0.0233(10) 0.0221(9) -0.0077(7) 0.0160(8) -0.0025(8)
C01R 0.0255(10) 0.0242(10) 0.0211(9) 0.0021(7) 0.0111(8) 0.0026(8)
C01S 0.0214(9) 0.0213(9) 0.0200(9) 0.0029(7) 0.0079(8) 0.0025(7)
C01T 0.0359(11) 0.0168(9) 0.0220(9) -0.0037(7) 0.0166(8) -0.0042(8)
C01U 0.0196(9) 0.0223(9) 0.0196(8) -0.0038(7) 0.0106(7) -0.0014(7)
C01V 0.0287(10) 0.0224(10) 0.0215(9) -0.0031(7) 0.0121(8) -0.0072(8)
C01W 0.0254(10) 0.0328(11) 0.0290(10) -0.0100(8) 0.0156(9) -0.0081(9)
C01X 0.0265(10) 0.0294(10) 0.0195(9) 0.0030(8) 0.0114(8) -0.0013(8)
C01Y 0.0212(9) 0.0303(11) 0.0286(10) -0.0135(8) 0.0135(8) -0.0066(8)
C01Z 0.0204(9) 0.0290(11) 0.0222(9) -0.0001(8) 0.0040(8) 0.0046(8)
C020 0.0275(10) 0.0220(10) 0.0214(9) 0.0019(7) 0.0099(8) 0.0050(8)
C021 0.0281(10) 0.0167(9) 0.0281(10) 0.0006(7) 0.0164(8) -0.0006(8)
C022 0.0305(10) 0.0172(9) 0.0348(11) -0.0079(8) 0.0203(9) -0.0063(8)
C023 0.0263(9) 0.0193(9) 0.0200(9) -0.0029(7) 0.0138(8) -0.0014(7)
C024 0.0314(10) 0.0236(10) 0.0186(9) -0.0048(7) 0.0101(8) -0.0060(8)
C025 0.0226(10) 0.0234(10) 0.0251(9) 0.0033(8) 0.0095(8) -0.0010(8)
C026 0.0295(10) 0.0205(9) 0.0201(9) -0.0017(7) 0.0127(8) -0.0023(8)
C027 0.0217(10) 0.0396(12) 0.0210(9) 0.0104(8) 0.0069(8) -0.0035(9)
C028 0.0220(10) 0.0225(10) 0.0396(12) 0.0012(9) 0.0109(9) -0.0009(8)
C029 0.0346(11) 0.0272(11) 0.0283(10) 0.0001(8) 0.0165(9) 0.0082(9)
C02A 0.0270(10) 0.0254(10) 0.0224(9) 0.0045(8) 0.0090(8) 0.0015(8)
C02B 0.0345(11) 0.0180(9) 0.0262(10) 0.0023(7) 0.0192(9) 0.0003(8)
C02C 0.0366(11) 0.0260(10) 0.0306(10) 0.0080(8) 0.0193(9) 0.0068(9)
C02D 0.0235(10) 0.0220(10) 0.0248(10) -0.0068(8) 0.0019(8) 0.0048(8)
C02E 0.0280(10) 0.0245(10) 0.0287(10) 0.0059(8) 0.0095(9) -0.0050(8)
C02F 0.0355(11) 0.0343(11) 0.0372(11) -0.0108(9) 0.0260(10) -0.0098(9)
C02G 0.0342(12) 0.0312(11) 0.0346(11) -0.0039(9) 0.0147(10) 0.0070(9)
C02H 0.0219(10) 0.0393(12) 0.0300(10) -0.0019(9) 0.0126(9) 0.0007(9)
C02I 0.0409(12) 0.0315(11) 0.0267(10) 0.0035(9) 0.0191(10) 0.0090(9)
C02J 0.0278(11) 0.0384(12) 0.0343(11) -0.0006(9) 0.0176(9) 0.0059(9)
C02K 0.0419(12) 0.0197(10) 0.0276(10) 0.0039(8) 0.0153(9) -0.0023(9)
C02L 0.0313(11) 0.0421(12) 0.0319(11) 0.0116(9) 0.0198(10) 0.0141(9)
C02M 0.0455(13) 0.0382(12) 0.0507(14) -0.0170(10) 0.0371(12) -0.0171(10)
C02N 0.0236(10) 0.0221(10) 0.0499(13) 0.0025(9) 0.0116(10) -0.0004(8)
C02O 0.0308(11) 0.0230(11) 0.0333(11) -0.0110(9) -0.0031(9) 0.0068(9)
C02P 0.0244(10) 0.0456(13) 0.0329(11) -0.0093(10) 0.0135(9) -0.0057(9)
C02Q 0.0360(12) 0.0464(13) 0.0419(13) 0.0051(10) 0.0239(11) -0.0042(10)
C02R 0.0434(13) 0.0221(10) 0.0394(12) 0.0029(9) 0.0183(11) -0.0033(9)
C02S 0.0250(11) 0.0169(10) 0.0562(15) -0.0042(10) -0.0017(11) 0.0001(9)
C02T 0.0239(11) 0.0235(11) 0.0604(15) 0.0073(10) 0.0115(11) -0.0026(9)
C02U 0.0303(11) 0.0414(13) 0.0411(12) -0.0234(10) 0.0174(10) -0.0140(10)
C02V 0.0343(12) 0.0441(13) 0.0405(12) 0.0014(10) 0.0222(10) -0.0029(10)
C02W 0.0396(12) 0.0402(12) 0.0212(10) -0.0077(9) 0.0104(9) 0.0062(10)
C02X 0.0295(11) 0.0493(14) 0.0378(12) 0.0106(10) 0.0174(10) -0.0026(10)
C02Y 0.0227(11) 0.0568(15) 0.0441(13) 0.0192(12) 0.0083(10) -0.0077(10)
C02Z 0.0262(11) 0.0623(16) 0.0359(12) -0.0173(11) 0.0140(10) -0.0118(11)
C030 0.0369(13) 0.0564(15) 0.0508(14) -0.0298(12) 0.0306(12) -0.0211(11)
C031 0.0511(14) 0.0475(14) 0.0373(12) 0.0020(11) 0.0261(11) -0.0148(12)
C032 0.0288(12) 0.0550(15) 0.0337(12) 0.0060(11) 0.0061(10) 0.0013(11)
C033 0.0538(14) 0.0522(14) 0.0304(11) 0.0101(10) 0.0264(11) 0.0190(12)
C034 0.0477(15) 0.0522(16) 0.0656(17) 0.0136(13) 0.0332(14) -0.0052(12)
C035 0.028(3) 0.035(3) 0.0197(18) 0.005(2) 0.0045(17) 0.011(3)
C036 0.0509(16) 0.080(2) 0.0689(19) -0.0425(16) 0.0385(15) -0.0400(15)
C037 0.0373(14) 0.0197(12) 0.086(2) -0.0060(13) -0.0051(14) -0.0065(11)
C038 0.0302(17) 0.048(2) 0.0225(16) 0.0098(15) 0.0042(14) 0.0135(16)
C1 0.048(5) 0.067(6) 0.050(5) 0.007(4) 0.019(4) 0.005(5)
C2 0.052(6) 0.050(6) 0.036(4) 0.020(5) 0.028(4) 0.017(6)

loop_
_atom_type_symbol
_atom_type_description
_atom_type_scat_dispersion_real
_atom_type_scat_dispersion_imag
_atom_type_scat_source
C C 0.0181 0.0091 'International Tables Vol C Tables 4.2.6.8 and 6.1.1.4'
H H 0.0000 0.0000 'International Tables Vol C Tables 4.2.6.8 and 6.1.1.4'

loop_
_geom_angle_atom_site_label_1
_geom_angle_atom_site_label_2
_geom_angle_atom_site_label_3
_geom_angle
_geom_angle_site_symmetry_1
_geom_angle_site_symmetry_3
_geom_angle_publ_flag
C00G C001 C009 119.97(15) . . ?
C00G C001 C00O 120.50(16) . . ?
C00O C001 C009 119.53(15) . . ?
C004 C002 C00B 119.46(15) . . ?
C004 C002 C00K 121.94(15) . . ?
C00K C002 C00B 118.57(15) . . ?
C009 C003 C00R 116.57(15) . . ?
C00X C003 C009 119.89(16) . . ?
C00X C003 C00R 123.10(15) . . ?
C002 C004 C00X 123.29(15) . . ?
C00P C004 C002 118.65(15) . . ?
C00P C004 C00X 118.06(15) . . ?
C006 C005 C01N 117.49(15) . . ?
C007 C005 C006 119.40(15) . . ?
C007 C005 C01N 122.79(16) . . ?
C00M C006 C005 122.05(16) . . ?
C00M C006 C00W 118.74(16) . . ?
C00W C006 C005 118.76(15) . . ?
C005 C007 C00Y 118.75(15) . . ?
C005 C007 C01F 123.79(16) . . ?
C01F C007 C00Y 116.16(15) . . ?
C00B C008 C00D 119.69(15) . . ?
C00N C008 C00B 119.40(15) . . ?
C00N C008 C00D 120.91(15) . . ?
C001 C009 C003 118.89(15) . . ?
C00T C009 C001 118.15(16) . . ?
C00T C009 C003 122.73(16) . . ?
C00U C00A C019 117.91(16) . . ?
C016 C00A C00U 120.54(16) . . ?
C016 C00A C019 121.54(16) . . ?
C002 C00B C00C 118.09(15) . . ?
C008 C00B C002 120.29(16) . . ?
C008 C00B C00C 121.61(16) . . ?
C00B C00C H00C 119.4 . . ?
C00V C00C C00B 121.25(16) . . ?
C00V C00C H00C 119.4 . . ?
C018 C00D C008 120.76(16) . . ?
C018 C00D C01U 120.20(16) . . ?
C01U C00D C008 118.97(15) . . ?
C00F C00E C00Y 123.62(15) . . ?
C00W C00E C00F 119.10(16) . . ?
C00W C00E C00Y 117.21(15) . . ?
C00E C00F C01H 119.32(16) . . ?
C00E C00F C01R 122.75(16) . . ?
C01R C00F C01H 117.86(16) . . ?
C001 C00G C00I 117.93(15) . . ?
C001 C00G C00U 118.78(15) . . ?
C00U C00G C00I 123.27(15) . . ?
C00P C00H C00Q 118.73(15) . . ?
C011 C00H C00P 117.82(16) . . ?
C011 C00H C00Q 123.18(16) . . ?
C00G C00I C00X 115.53(14) . . ?
C00Q C00I C00G 124.65(16) . . ?
C00Q C00I C00X 118.75(15) . . ?
C00N C00J H00J 119.6 . . ?
C01Q C00J H00J 119.6 . . ?
C01Q C00J C00N 120.78(16) . . ?
C002 C00K H00K 119.4 . . ?
C015 C00K C002 121.22(16) . . ?
C015 C00K H00K 119.4 . . ?
C01A C00L C02G 120.72(17) . . ?
C01D C00L C01A 118.74(18) . . ?
C01D C00L C02G 120.50(18) . . ?
C006 C00M H00M 119.1 . . ?
C006 C00M C01T 121.75(17) . . ?
C01T C00M H00M 119.1 . . ?
C008 C00N C00J 121.75(16) . . ?
C008 C00N C00P 119.74(15) . . ?
C00J C00N C00P 118.51(16) . . ?
C013 C00O C001 119.03(16) . . ?
C016 C00O C001 119.22(16) . . ?
C016 C00O C013 121.74(16) . . ?
C004 C00P C00H 119.67(15) . . ?
C004 C00P C00N 120.35(15) . . ?
C00N C00P C00H 119.98(15) . . ?
C00H C00Q C01E 117.73(14) . . ?
C00I C00Q C00H 120.14(16) . . ?
C00I C00Q C01E 121.51(15) . . ?
C003 C00R H00A 109.0 . . ?
C003 C00R H00B 109.0 . . ?
C003 C00R C01S 112.87(14) . . ?
H00A C00R H00B 107.8 . . ?
C01S C00R H00A 109.0 . . ?
C01S C00R H00B 109.0 . . ?
C01J C00S C01G 119.23(15) . . ?
C026 C00S C01G 122.62(16) . . ?
C026 C00S C01J 117.95(16) . . ?
C009 C00T H00T 119.1 . . ?
C009 C00T C012 121.79(17) . . ?
C012 C00T H00T 119.1 . . ?
C00G C00U C00A 118.81(16) . . ?
C00Z C00U C00A 118.78(16) . . ?
C00Z C00U C00G 122.34(16) . . ?
C00C C00V H00V 119.9 . . ?
C00C C00V C015 120.15(16) . . ?
C015 C00V H00V 119.9 . . ?
C00E C00W C006 120.48(16) . . ?
C00E C00W C014 120.56(16) . . ?
C014 C00W C006 118.94(16) . . ?
C003 C00X C004 125.17(16) . . ?
C003 C00X C00I 118.90(15) . . ?
C004 C00X C00I 115.03(15) . . ?
C007 C00Y C00E 115.14(15) . . ?
C01G C00Y C007 117.82(16) . . ?
C01G C00Y C00E 126.11(15) . . ?
C00U C00Z H00Z 119.4 . . ?
C020 C00Z C00U 121.22(17) . . ?
C020 C00Z H00Z 119.4 . . ?
C017 C010 C01A 119.96(15) . . ?
C017 C010 C01K 119.98(16) . . ?
C01K C010 C01A 120.06(16) . . ?
C00H C011 H011 119.0 . . ?
C00H C011 C01Q 122.05(17) . . ?
C01Q C011 H011 119.0 . . ?
C00T C012 H012 119.7 . . ?
C013 C012 C00T 120.65(17) . . ?
C013 C012 H012 119.7 . . ?
C00O C013 H013 119.7 . . ?
C012 C013 C00O 120.67(16) . . ?
C012 C013 H013 119.7 . . ?
C01P C014 C00W 119.91(16) . . ?
C01P C014 C01V 121.26(17) . . ?
C01V C014 C00W 118.83(17) . . ?
C00K C015 C00V 120.28(16) . . ?
C00K C015 H015 119.9 . . ?
C00V C015 H015 119.9 . . ?
C00A C016 C00O 119.35(16) . . ?
C00A C016 C01M 120.76(16) . . ?
C00O C016 C01M 119.87(16) . . ?
C010 C017 C01O 120.09(16) . . ?
C010 C017 C021 121.85(16) . . ?
C01O C017 C021 118.05(16) . . ?
C00D C018 C022 118.72(17) . . ?
C00D C018 C02K 120.76(16) . . ?
C022 C018 C02K 120.52(17) . . ?
C00A C019 H019 119.4 . . ?
C01Z C019 C00A 121.30(17) . . ?
C01Z C019 H019 119.4 . . ?
C00L C01A C010 119.41(16) . . ?
C025 C01A C00L 120.31(17) . . ?
C025 C01A C010 120.28(16) . . ?
C01L C01B H01B 119.3 . . ?
C01L C01B C01O 121.39(17) . . ?
C01O C01B H01B 119.3 . . ?
C01U C01C H01G 119.1 . . ?
C01Y C01C H01G 119.1 . . ?
C01Y C01C C01U 121.71(18) . . ?
C00L C01D H01D 119.0 . . ?
C027 C01D C00L 122.08(18) . . ?
C027 C01D H01D 119.0 . . ?
C00Q C01E H01H 109.4 . . ?
C00Q C01E H01J 109.4 . . ?
H01H C01E H01J 108.0 . . ?
C02X C01E C00Q 111.13(15) . . ?
C02X C01E H01H 109.4 . . ?
C02X C01E H01J 109.4 . . ?
C01J C01F C007 117.41(15) . . ?
C01J C01F C01O 119.70(16) . . ?
C01O C01F C007 122.89(15) . . ?
C00S C01G C023 117.20(15) . . ?
C00Y C01G C00S 119.48(15) . . ?
C00Y C01G C023 122.85(16) . . ?
C00F C01H C02H 118.05(17) . . ?
C01P C01H C00F 120.56(17) . . ?
C01P C01H C02H 121.38(18) . . ?
C01K C01I H01I 119.8 . . ?
C024 C01I H01I 119.8 . . ?
C024 C01I C01K 120.38(17) . . ?
C01F C01J C00S 119.81(16) . . ?
C01F C01J C01K 119.85(16) . . ?
C01K C01J C00S 120.33(16) . . ?
C010 C01K C01I 121.83(17) . . ?
C010 C01K C01J 119.82(16) . . ?
C01I C01K C01J 118.28(16) . . ?
C01B C01L H01L 120.0 . . ?
C01B C01L C02B 119.94(17) . . ?
C02B C01L H01L 120.0 . . ?
C028 C01M C016 118.03(17) . . ?
C02D C01M C016 121.53(17) . . ?
C02D C01M C028 120.45(18) . . ?
C005 C01N H01A 109.2 . . ?
C005 C01N H01C 109.2 . . ?
C005 C01N C02L 112.07(14) . . ?
H01A C01N H01C 107.9 . . ?
C02L C01N H01A 109.2 . . ?
C02L C01N H01C 109.2 . . ?
C01B C01O C017 118.47(16) . . ?
C01F C01O C017 119.18(16) . . ?
C01F C01O C01B 122.35(16) . . ?
C014 C01P C01W 118.06(17) . . ?
C01H C01P C014 119.82(17) . . ?
C01H C01P C01W 122.00(17) . . ?
C00J C01Q C011 120.76(16) . . ?
C00J C01Q H01Q 119.6 . . ?
C011 C01Q H01Q 119.6 . . ?
C00F C01R H01R 119.1 . . ?
C029 C01R C00F 121.72(18) . . ?
C029 C01R H01R 119.1 . . ?
C00R C01S H01K 109.0 . . ?
C00R C01S H01M 109.0 . . ?
H01K C01S H01M 107.8 . . ?
C02I C01S C00R 112.75(15) . . ?
C02I C01S H01K 109.0 . . ?
C02I C01S H01M 109.0 . . ?
C00M C01T H01T 119.8 . . ?
C01V C01T C00M 120.41(17) . . ?
C01V C01T H01T 119.8 . . ?
C00D C01U C02A 120.27(16) . . ?
C01C C01U C00D 119.08(17) . . ?
C01C C01U C02A 120.65(17) . . ?
C014 C01V H01V 119.4 . . ?
C01T C01V C014 121.11(17) . . ?
C01T C01V H01V 119.4 . . ?
C02F C01W C01P 120.08(18) . . ?
C02F C01W C02P 120.55(19) . . ?
C02P C01W C01P 119.05(18) . . ?
H01E C01X H01F 107.6 . . ?
C023 C01X H01E 108.7 . . ?
C023 C01X H01F 108.7 . . ?
C02C C01X H01E 108.7 . . ?
C02C C01X H01F 108.7 . . ?
C02C C01X C023 114.10(15) . . ?
C01C C01Y C022 118.34(17) . . ?
C01C C01Y C02U 120.82(19) . . ?
C022 C01Y C02U 120.83(19) . . ?
C019 C01Z H01Z 119.7 . . ?
C019 C01Z C020 120.65(18) . . ?
C020 C01Z H01Z 119.7 . . ?
C00Z C020 C01Z 119.98(17) . . ?
C00Z C020 H020 120.0 . . ?
C01Z C020 H020 120.0 . . ?
C017 C021 H021 119.5 . . ?
C02B C021 C017 121.00(17) . . ?
C02B C021 H021 119.5 . . ?
C018 C022 H022 119.0 . . ?
C01Y C022 C018 121.93(18) . . ?
C01Y C022 H022 119.0 . . ?
C01G C023 C01X 112.44(15) . . ?
C01G C023 H02A 109.1 . . ?
C01G C023 H02B 109.1 . . ?
C01X C023 H02A 109.1 . . ?
C01X C023 H02B 109.1 . . ?
H02A C023 H02B 107.8 . . ?
C01I C024 H024 119.3 . . ?
C01I C024 C026 121.32(17) . . ?
C026 C024 H024 119.3 . . ?
C01A C025 C02N 120.65(17) . . ?
C02E C025 C01A 118.96(18) . . ?
C02E C025 C02N 120.39(17) . . ?
C00S C026 C024 121.50(17) . . ?
C00S C026 H026 119.2 . . ?
C024 C026 H026 119.2 . . ?
C01D C027 C02E 118.28(18) . . ?
C01D C027 C02Y 120.56(19) . . ?
C02E C027 C02Y 121.2(2) . . ?
C01M C028 C02Q 120.44(18) . . ?
C02T C028 C01M 118.5(2) . . ?
C02T C028 C02Q 121.1(2) . . ?
C01R C029 H029 119.9 . . ?
C01R C029 C02J 120.11(18) . . ?
C02J C029 H029 119.9 . . ?
C01U C02A H02 109.5 . . ?
C01U C02A H 109.5 . . ?
C01U C02A HA 109.5 . . ?
H02 C02A H 109.5 . . ?
H02 C02A HA 109.5 . . ?
H C02A HA 109.5 . . ?
C01L C02B H02C 119.6 . . ?
C021 C02B C01L 120.73(17) . . ?
C021 C02B H02C 119.6 . . ?
C01X C02C H02D 108.7 . . ?
C01X C02C H02E 108.7 . . ?
H02D C02C H02E 107.6 . . ?
C02R C02C C01X 114.15(17) . . ?
C02R C02C H02D 108.7 . . ?
C02R C02C H02E 108.7 . . ?
C01M C02D C02W 119.91(18) . . ?
C02O C02D C01M 119.0(2) . . ?
C02O C02D C02W 121.11(19) . . ?
C025 C02E C027 121.57(19) . . ?
C025 C02E H02F 119.2 . . ?
C027 C02E H02F 119.2 . . ?
C01W C02F C02M 118.6(2) . . ?
C01W C02F C031 121.00(18) . . ?
C02M C02F C031 120.3(2) . . ?
C00L C02G H02G 109.5 . . ?
C00L C02G H02H 109.5 . . ?
C00L C02G H02I 109.5 . . ?
H02G C02G H02H 109.5 . . ?
H02G C02G H02I 109.5 . . ?
H02H C02G H02I 109.5 . . ?
C01H C02H H02J 119.3 . . ?
C02J C02H C01H 121.46(19) . . ?
C02J C02H H02J 119.3 . . ?
C01S C02I H1 109.0 . . ?
C01S C02I HB 109.0 . . ?
H1 C02I HB 107.8 . . ?
C033 C02I C01S 112.82(17) . . ?
C033 C02I H1 109.0 . . ?
C033 C02I HB 109.0 . . ?
C029 C02J H02K 119.8 . . ?
C02H C02J C029 120.38(18) . . ?
C02H C02J H02K 119.8 . . ?
C018 C02K H2 109.5 . . ?
C018 C02K HC 109.5 . . ?
C018 C02K HD 109.5 . . ?
H2 C02K HC 109.5 . . ?
H2 C02K HD 109.5 . . ?
HC C02K HD 109.5 . . ?
C01N C02L H02L 110.0 . . ?
C01N C02L H02M 110.0 . . ?
C01N C02L H02N 105.5 . . ?
C01N C02L H02O 105.5 . . ?
C01N C02L C035 108.4(2) . . ?
H02L C02L H02M 108.4 . . ?
H02N C02L H02O 106.1 . . ?
C035 C02L H02L 110.0 . . ?
C035 C02L H02M 110.0 . . ?
C2 C02L C01N 127.2(5) . . ?
C2 C02L H02N 105.5 . . ?
C2 C02L H02O 105.5 . . ?
C02F C02M H02P 119.1 . . ?
C030 C02M C02F 121.7(2) . . ?
C030 C02M H02P 119.1 . . ?
C025 C02N H02Q 109.5 . . ?
C025 C02N H02R 109.5 . . ?
C025 C02N H02S 109.5 . . ?
H02Q C02N H02R 109.5 . . ?
H02Q C02N H02S 109.5 . . ?
H02R C02N H02S 109.5 . . ?
C02D C02O H3 119.2 . . ?
C02S C02O C02D 121.6(2) . . ?
C02S C02O H3 119.2 . . ?
C01W C02P C032 121.05(19) . . ?
C02Z C02P C01W 118.8(2) . . ?
C02Z C02P C032 120.1(2) . . ?
C028 C02Q H4 109.5 . . ?
C028 C02Q HE 109.5 . . ?
C028 C02Q HF 109.5 . . ?
H4 C02Q HE 109.5 . . ?
H4 C02Q HF 109.5 . . ?
HE C02Q HF 109.5 . . ?
C02C C02R H02T 109.5 . . ?
C02C C02R H02U 109.5 . . ?
C02C C02R H02V 109.5 . . ?
H02T C02R H02U 109.5 . . ?
H02T C02R H02V 109.5 . . ?
H02U C02R H02V 109.5 . . ?
C02O C02S C037 121.0(3) . . ?
C02T C02S C02O 118.3(2) . . ?
C02T C02S C037 120.6(3) . . ?
C028 C02T H5 118.9 . . ?
C02S C02T C028 122.1(2) . . ?
C02S C02T H5 118.9 . . ?
C01Y C02U H6 109.5 . . ?
C01Y C02U HG 109.5 . . ?
C01Y C02U HH 109.5 . . ?
H6 C02U HG 109.5 . . ?
H6 C02U HH 109.5 . . ?
HG C02U HH 109.5 . . ?
H7 C02V HI 107.9 . . ?
C02X C02V H7 109.1 . . ?
C02X C02V HI 109.1 . . ?
C034 C02V H7 109.1 . . ?
C034 C02V HI 109.1 . . ?
C034 C02V C02X 112.4(2) . . ?
C02D C02W H8 109.5 . . ?
C02D C02W HJ 109.5 . . ?
C02D C02W HK 109.5 . . ?
H8 C02W HJ 109.5 . . ?
H8 C02W HK 109.5 . . ?
HJ C02W HK 109.5 . . ?
C01E C02X H9 108.8 . . ?
C01E C02X HL 108.8 . . ?
C02V C02X C01E 114.00(18) . . ?
C02V C02X H9 108.8 . . ?
C02V C02X HL 108.8 . . ?
H9 C02X HL 107.6 . . ?
C027 C02Y H02W 109.5 . . ?
C027 C02Y H02X 109.5 . . ?
C027 C02Y H02Y 109.5 . . ?
H02W C02Y H02X 109.5 . . ?
H02W C02Y H02Y 109.5 . . ?
H02X C02Y H02Y 109.5 . . ?
C02P C02Z H02Z 119.0 . . ?
C030 C02Z C02P 122.0(2) . . ?
C030 C02Z H02Z 119.0 . . ?
C02M C030 C02Z 118.3(2) . . ?
C02M C030 C036 121.0(2) . . ?
C02Z C030 C036 120.6(2) . . ?
C02F C031 H03A 109.5 . . ?
C02F C031 H03B 109.5 . . ?
C02F C031 H03C 109.5 . . ?
H03A C031 H03B 109.5 . . ?
H03A C031 H03C 109.5 . . ?
H03B C031 H03C 109.5 . . ?
C02P C032 H03D 109.5 . . ?
C02P C032 H03E 109.5 . . ?
C02P C032 H03F 109.5 . . ?
H03D C032 H03E 109.5 . . ?
H03D C032 H03F 109.5 . . ?
H03E C032 H03F 109.5 . . ?
C02I C033 H03O 109.5 . . ?
C02I C033 H03P 109.5 . . ?
C02I C033 H03Q 109.5 . . ?
H03O C033 H03P 109.5 . . ?
H03O C033 H03Q 109.5 . . ?
H03P C033 H03Q 109.5 . . ?
C02V C034 H03R 109.5 . . ?
C02V C034 H03S 109.5 . . ?
C02V C034 H03T 109.5 . . ?
H03R C034 H03S 109.5 . . ?
H03R C034 H03T 109.5 . . ?
H03S C034 H03T 109.5 . . ?
C02L C035 H03G 109.4 . . ?
C02L C035 H03H 109.4 . . ?
H03G C035 H03H 108.0 . . ?
C038 C035 C02L 111.3(3) . . ?
C038 C035 H03G 109.4 . . ?
C038 C035 H03H 109.4 . . ?
C030 C036 H03I 109.5 . . ?
C030 C036 H03J 109.5 . . ?
C030 C036 H03K 109.5 . . ?
H03I C036 H03J 109.5 . . ?
H03I C036 H03K 109.5 . . ?
H03J C036 H03K 109.5 . . ?
C02S C037 H03U 109.5 . . ?
C02S C037 H03V 109.5 . . ?
C02S C037 H03W 109.5 . . ?
H03U C037 H03V 109.5 . . ?
H03U C037 H03W 109.5 . . ?
H03V C037 H03W 109.5 . . ?
C035 C038 H03L 109.5 . . ?
C035 C038 H03M 109.5 . . ?
C035 C038 H03N 109.5 . . ?
H03L C038 H03M 109.5 . . ?
H03L C038 H03N 109.5 . . ?
H03M C038 H03N 109.5 . . ?
H1A C1 H1B 109.5 . . ?
H1A C1 H1C 109.5 . . ?
H1B C1 H1C 109.5 . . ?
C2 C1 H1A 109.5 . . ?
C2 C1 H1B 109.5 . . ?
C2 C1 H1C 109.5 . . ?
C02L C2 C1 107.4(7) . . ?
C02L C2 H2A 110.2 . . ?
C02L C2 H2B 110.2 . . ?
C1 C2 H2A 110.2 . . ?
C1 C2 H2B 110.2 . . ?
H2A C2 H2B 108.5 . . ?

loop_
_geom_bond_atom_site_label_1
_geom_bond_atom_site_label_2
_geom_bond_distance
_geom_bond_site_symmetry_2
_geom_bond_publ_flag
C001 C009 1.450(2) . ?
C001 C00G 1.398(2) . ?
C001 C00O 1.432(2) . ?
C002 C004 1.422(2) . ?
C002 C00B 1.428(2) . ?
C002 C00K 1.427(2) . ?
C003 C009 1.465(2) . ?
C003 C00R 1.521(2) . ?
C003 C00X 1.372(2) . ?
C004 C00P 1.403(2) . ?
C004 C00X 1.463(2) . ?
C005 C006 1.457(2) . ?
C005 C007 1.368(2) . ?
C005 C01N 1.520(2) . ?
C006 C00M 1.381(2) . ?
C006 C00W 1.449(2) . ?
C007 C00Y 1.469(2) . ?
C007 C01F 1.462(2) . ?
C008 C00B 1.410(2) . ?
C008 C00D 1.493(2) . ?
C008 C00N 1.407(2) . ?
C009 C00T 1.384(2) . ?
C00A C00U 1.433(2) . ?
C00A C016 1.403(3) . ?
C00A C019 1.437(3) . ?
C00B C00C 1.431(2) . ?
C00C H00C 0.9500 . ?
C00C C00V 1.365(2) . ?
C00D C018 1.396(3) . ?
C00D C01U 1.406(2) . ?
C00E C00F 1.424(2) . ?
C00E C00W 1.407(2) . ?
C00E C00Y 1.475(2) . ?
C00F C01H 1.435(3) . ?
C00F C01R 1.426(3) . ?
C00G C00I 1.464(2) . ?
C00G C00U 1.424(2) . ?
C00H C00P 1.448(2) . ?
C00H C00Q 1.460(2) . ?
C00H C011 1.383(2) . ?
C00I C00Q 1.371(2) . ?
C00I C00X 1.478(2) . ?
C00J H00J 0.9500 . ?
C00J C00N 1.422(2) . ?
C00J C01Q 1.364(3) . ?
C00K H00K 0.9500 . ?
C00K C015 1.362(2) . ?
C00L C01A 1.403(3) . ?
C00L C01D 1.395(3) . ?
C00L C02G 1.506(3) . ?
C00M H00M 0.9500 . ?
C00M C01T 1.407(3) . ?
C00N C00P 1.433(2) . ?
C00O C013 1.417(3) . ?
C00O C016 1.415(3) . ?
C00Q C01E 1.522(2) . ?
C00R H00A 0.9900 . ?
C00R H00B 0.9900 . ?
C00R C01S 1.532(2) . ?
C00S C01G 1.471(3) . ?
C00S C01J 1.440(2) . ?
C00S C026 1.383(3) . ?
C00T H00T 0.9500 . ?
C00T C012 1.409(3) . ?
C00U C00Z 1.422(3) . ?
C00V H00V 0.9500 . ?
C00V C015 1.415(3) . ?
C00W C014 1.432(3) . ?
C00Y C01G 1.376(2) . ?
C00Z H00Z 0.9500 . ?
C00Z C020 1.367(3) . ?
C010 C017 1.408(3) . ?
C010 C01A 1.500(3) . ?
C010 C01K 1.409(2) . ?
C011 H011 0.9500 . ?
C011 C01Q 1.405(3) . ?
C012 H012 0.9500 . ?
C012 C013 1.367(3) . ?
C013 H013 0.9500 . ?
C014 C01P 1.406(3) . ?
C014 C01V 1.426(3) . ?
C015 H015 0.9500 . ?
C016 C01M 1.491(3) . ?
C017 C01O 1.434(3) . ?
C017 C021 1.435(2) . ?
C018 C022 1.400(3) . ?
C018 C02K 1.503(3) . ?
C019 H019 0.9500 . ?
C019 C01Z 1.353(3) . ?
C01A C025 1.398(3) . ?
C01B H01B 0.9500 . ?
C01B C01L 1.361(3) . ?
C01B C01O 1.427(3) . ?
C01C H01G 0.9500 . ?
C01C C01U 1.393(3) . ?
C01C C01Y 1.386(3) . ?
C01D H01D 0.9500 . ?
C01D C027 1.379(3) . ?
C01E H01H 0.9900 . ?
C01E H01J 0.9900 . ?
C01E C02X 1.521(3) . ?
C01F C01J 1.401(2) . ?
C01F C01O 1.420(2) . ?
C01G C023 1.515(2) . ?
C01H C01P 1.404(3) . ?
C01H C02H 1.435(3) . ?
C01I H01I 0.9500 . ?
C01I C01K 1.423(3) . ?
C01I C024 1.362(3) . ?
C01J C01K 1.435(2) . ?
C01L H01L 0.9500 . ?
C01L C02B 1.417(3) . ?
C01M C028 1.406(3) . ?
C01M C02D 1.399(3) . ?
C01N H01A 0.9900 . ?
C01N H01C 0.9900 . ?
C01N C02L 1.531(3) . ?
C01P C01W 1.504(3) . ?
C01Q H01Q 0.9500 . ?
C01R H01R 0.9500 . ?
C01R C029 1.362(3) . ?
C01S H01K 0.9900 . ?
C01S H01M 0.9900 . ?
C01S C02I 1.524(3) . ?
C01T H01T 0.9500 . ?
C01T C01V 1.359(3) . ?
C01U C02A 1.510(3) . ?
C01V H01V 0.9500 . ?
C01W C02F 1.400(3) . ?
C01W C02P 1.401(3) . ?
C01X H01E 0.9900 . ?
C01X H01F 0.9900 . ?
C01X C023 1.539(3) . ?
C01X C02C 1.525(3) . ?
C01Y C022 1.387(3) . ?
C01Y C02U 1.512(3) . ?
C01Z H01Z 0.9500 . ?
C01Z C020 1.419(3) . ?
C020 H020 0.9500 . ?
C021 H021 0.9500 . ?
C021 C02B 1.359(3) . ?
C022 H022 0.9500 . ?
C023 H02A 0.9900 . ?
C023 H02B 0.9900 . ?
C024 H024 0.9500 . ?
C024 C026 1.407(3) . ?
C025 C02E 1.395(3) . ?
C025 C02N 1.513(3) . ?
C026 H026 0.9500 . ?
C027 C02E 1.396(3) . ?
C027 C02Y 1.510(3) . ?
C028 C02Q 1.497(3) . ?
C028 C02T 1.392(3) . ?
C029 H029 0.9500 . ?
C029 C02J 1.413(3) . ?
C02A H02 0.9800 . ?
C02A H 0.9800 . ?
C02A HA 0.9800 . ?
C02B H02C 0.9500 . ?
C02C H02D 0.9900 . ?
C02C H02E 0.9900 . ?
C02C C02R 1.523(3) . ?
C02D C02O 1.391(3) . ?
C02D C02W 1.505(3) . ?
C02E H02F 0.9500 . ?
C02F C02M 1.402(3) . ?
C02F C031 1.502(3) . ?
C02G H02G 0.9800 . ?
C02G H02H 0.9800 . ?
C02G H02I 0.9800 . ?
C02H H02J 0.9500 . ?
C02H C02J 1.353(3) . ?
C02I H1 0.9900 . ?
C02I HB 0.9900 . ?
C02I C033 1.520(3) . ?
C02J H02K 0.9500 . ?
C02K H2 0.9800 . ?
C02K HC 0.9800 . ?
C02K HD 0.9800 . ?
C02L H02L 0.9900 . ?
C02L H02M 0.9900 . ?
C02L H02N 0.9900 . ?
C02L H02O 0.9900 . ?
C02L C035 1.586(6) . ?
C02L C2 1.397(11) . ?
C02M H02P 0.9500 . ?
C02M C030 1.387(4) . ?
C02N H02Q 0.9800 . ?
C02N H02R 0.9800 . ?
C02N H02S 0.9800 . ?
C02O H3 0.9500 . ?
C02O C02S 1.391(4) . ?
C02P C02Z 1.391(3) . ?
C02P C032 1.507(3) . ?
C02Q H4 0.9800 . ?
C02Q HE 0.9800 . ?
C02Q HF 0.9800 . ?
C02R H02T 0.9800 . ?
C02R H02U 0.9800 . ?
C02R H02V 0.9800 . ?
C02S C02T 1.385(4) . ?
C02S C037 1.508(3) . ?
C02T H5 0.9500 . ?
C02U H6 0.9800 . ?
C02U HG 0.9800 . ?
C02U HH 0.9800 . ?
C02V H7 0.9900 . ?
C02V HI 0.9900 . ?
C02V C02X 1.519(3) . ?
C02V C034 1.517(3) . ?
C02W H8 0.9800 . ?
C02W HJ 0.9800 . ?
C02W HK 0.9800 . ?
C02X H9 0.9900 . ?
C02X HL 0.9900 . ?
C02Y H02W 0.9800 . ?
C02Y H02X 0.9800 . ?
C02Y H02Y 0.9800 . ?
C02Z H02Z 0.9500 . ?
C02Z C030 1.388(4) . ?
C030 C036 1.511(3) . ?
C031 H03A 0.9800 . ?
C031 H03B 0.9800 . ?
C031 H03C 0.9800 . ?
C032 H03D 0.9800 . ?
C032 H03E 0.9800 . ?
C032 H03F 0.9800 . ?
C033 H03O 0.9800 . ?
C033 H03P 0.9800 . ?
C033 H03Q 0.9800 . ?
C034 H03R 0.9800 . ?
C034 H03S 0.9800 . ?
C034 H03T 0.9800 . ?
C035 H03G 0.9900 . ?
C035 H03H 0.9900 . ?
C035 C038 1.539(6) . ?
C036 H03I 0.9800 . ?
C036 H03J 0.9800 . ?
C036 H03K 0.9800 . ?
C037 H03U 0.9800 . ?
C037 H03V 0.9800 . ?
C037 H03W 0.9800 . ?
C038 H03L 0.9800 . ?
C038 H03M 0.9800 . ?
C038 H03N 0.9800 . ?
C1 H1A 0.9800 . ?
C1 H1B 0.9800 . ?
C1 H1C 0.9800 . ?
C1 C2 1.475(13) . ?
C2 H2A 0.9900 . ?
C2 H2B 0.9900 . ?

loop_
_geom_torsion_atom_site_label_1
_geom_torsion_atom_site_label_2
_geom_torsion_atom_site_label_3
_geom_torsion_atom_site_label_4
_geom_torsion
_geom_torsion_site_symmetry_1
_geom_torsion_site_symmetry_2
_geom_torsion_site_symmetry_3
_geom_torsion_site_symmetry_4
_geom_torsion_publ_flag
C001 C009 C00T C012 2.3(2) . . . . ?
C001 C00G C00I C00Q 134.53(18) . . . . ?
C001 C00G C00I C00X -33.4(2) . . . . ?
C001 C00G C00U C00A -16.1(2) . . . . ?
C001 C00G C00U C00Z 160.79(16) . . . . ?
C001 C00O C013 C012 4.7(3) . . . . ?
C001 C00O C016 C00A -9.7(2) . . . . ?
C001 C00O C016 C01M 168.96(16) . . . . ?
C002 C004 C00P C00H -165.03(15) . . . . ?
C002 C004 C00P C00N 14.1(2) . . . . ?
C002 C004 C00X C003 -45.9(2) . . . . ?
C002 C004 C00X C00I 145.14(16) . . . . ?
C002 C00B C00C C00V -4.5(2) . . . . ?
C002 C00K C015 C00V -1.0(3) . . . . ?
C003 C009 C00T C012 176.72(16) . . . . ?
C003 C00R C01S C02I 71.4(2) . . . . ?
C004 C002 C00B C008 4.9(2) . . . . ?
C004 C002 C00B C00C -174.50(15) . . . . ?
C004 C002 C00K C015 177.12(16) . . . . ?
C005 C006 C00M C01T 169.70(16) . . . . ?
C005 C006 C00W C00E 11.2(2) . . . . ?
C005 C006 C00W C014 -167.25(15) . . . . ?
C005 C007 C00Y C00E 37.3(2) . . . . ?
C005 C007 C00Y C01G -132.34(17) . . . . ?
C005 C007 C01F C01J 132.54(18) . . . . ?
C005 C007 C01F C01O -46.4(3) . . . . ?
C005 C01N C02L C035 70.8(3) . . . . ?
C005 C01N C02L C2 53.3(7) . . . . ?
C006 C005 C007 C00Y -18.9(2) . . . . ?
C006 C005 C007 C01F 174.61(15) . . . . ?
C006 C005 C01N C02L 77.2(2) . . . . ?
C006 C00M C01T C01V -1.4(3) . . . . ?
C006 C00W C014 C01P 175.84(16) . . . . ?
C006 C00W C014 C01V -4.1(2) . . . . ?
C007 C005 C006 C00M -177.78(16) . . . . ?
C007 C005 C006 C00W -5.5(2) . . . . ?
C007 C005 C01N C02L -96.3(2) . . . . ?
C007 C00Y C01G C00S -14.0(2) . . . . ?
C007 C00Y C01G C023 157.93(16) . . . . ?
C007 C01F C01J C00S 12.5(2) . . . . ?
C007 C01F C01J C01K -166.47(16) . . . . ?
C007 C01F C01O C017 165.60(16) . . . . ?
C007 C01F C01O C01B -14.4(3) . . . . ?
C008 C00B C00C C00V 176.16(16) . . . . ?
C008 C00D C018 C022 175.89(16) . . . . ?
C008 C00D C018 C02K -3.4(3) . . . . ?
C008 C00D C01U C01C -176.13(15) . . . . ?
C008 C00D C01U C02A 4.2(2) . . . . ?
C008 C00N C00P C004 -2.4(2) . . . . ?
C008 C00N C00P C00H 176.74(15) . . . . ?
C009 C001 C00G C00I 15.1(2) . . . . ?
C009 C001 C00G C00U -163.36(15) . . . . ?
C009 C001 C00O C013 -3.9(2) . . . . ?
C009 C001 C00O C016 176.23(15) . . . . ?
C009 C003 C00R C01S 76.61(19) . . . . ?
C009 C003 C00X C004 179.98(15) . . . . ?
C009 C003 C00X C00I -11.4(2) . . . . ?
C009 C00T C012 C013 -1.6(3) . . . . ?
C00A C00U C00Z C020 -3.7(3) . . . . ?
C00A C016 C01M C028 87.9(2) . . . . ?
C00A C016 C01M C02D -91.8(2) . . . . ?
C00A C019 C01Z C020 -0.6(3) . . . . ?
C00B C002 C004 C00P -15.3(2) . . . . ?
C00B C002 C004 C00X 165.39(15) . . . . ?
C00B C002 C00K C015 -4.8(2) . . . . ?
C00B C008 C00D C018 -83.9(2) . . . . ?
C00B C008 C00D C01U 93.36(19) . . . . ?
C00B C008 C00N C00J 172.11(16) . . . . ?
C00B C008 C00N C00P -8.2(2) . . . . ?
C00B C00C C00V C015 -1.3(3) . . . . ?
C00C C00V C015 C00K 4.1(3) . . . . ?
C00D C008 C00B C002 -172.90(15) . . . . ?
C00D C008 C00B C00C 6.5(2) . . . . ?
C00D C008 C00N C00J -8.1(2) . . . . ?
C00D C008 C00N C00P 171.61(15) . . . . ?
C00D C018 C022 C01Y 0.4(3) . . . . ?
C00E C00F C01H C01P 4.5(3) . . . . ?
C00E C00F C01H C02H -175.82(16) . . . . ?
C00E C00F C01R C029 177.66(17) . . . . ?
C00E C00W C014 C01P -2.6(2) . . . . ?
C00E C00W C014 C01V 177.42(16) . . . . ?
C00E C00Y C01G C00S 177.61(16) . . . . ?
C00E C00Y C01G C023 -10.5(3) . . . . ?
C00F C00E C00W C006 -169.48(15) . . . . ?
C00F C00E C00W C014 8.9(2) . . . . ?
C00F C00E C00Y C007 145.99(16) . . . . ?
C00F C00E C00Y C01G -45.3(3) . . . . ?
C00F C01H C01P C014 1.9(3) . . . . ?
C00F C01H C01P C01W 177.82(17) . . . . ?
C00F C01H C02H C02J -3.6(3) . . . . ?
C00F C01R C029 C02J -0.2(3) . . . . ?
C00G C001 C009 C003 5.9(2) . . . . ?
C00G C001 C009 C00T -179.46(15) . . . . ?
C00G C001 C00O C013 176.05(15) . . . . ?
C00G C001 C00O C016 -3.8(2) . . . . ?
C00G C00I C00Q C00H -178.84(15) . . . . ?
C00G C00I C00Q C01E -8.1(3) . . . . ?
C00G C00I C00X C003 31.8(2) . . . . ?
C00G C00I C00X C004 -158.46(14) . . . . ?
C00G C00U C00Z C020 179.46(16) . . . . ?
C00H C00Q C01E C02X 87.5(2) . . . . ?
C00H C011 C01Q C00J -1.8(3) . . . . ?
C00I C00G C00U C00A 165.57(15) . . . . ?
C00I C00G C00U C00Z -17.6(2) . . . . ?
C00I C00Q C01E C02X -83.5(2) . . . . ?
C00J C00N C00P C004 177.33(15) . . . . ?
C00J C00N C00P C00H -3.6(2) . . . . ?
C00K C002 C004 C00P 162.74(16) . . . . ?
C00K C002 C004 C00X -16.6(3) . . . . ?
C00K C002 C00B C008 -173.21(15) . . . . ?
C00K C002 C00B C00C 7.4(2) . . . . ?
C00L C01A C025 C02E 1.1(3) . . . . ?
C00L C01A C025 C02N -179.25(18) . . . . ?
C00L C01D C027 C02E 1.2(3) . . . . ?
C00L C01D C027 C02Y -178.73(18) . . . . ?
C00M C006 C00W C00E -176.30(15) . . . . ?
C00M C006 C00W C014 5.3(2) . . . . ?
C00M C01T C01V C014 2.6(3) . . . . ?
C00N C008 C00B C002 6.9(2) . . . . ?
C00N C008 C00B C00C -173.74(15) . . . . ?
C00N C008 C00D C018 96.3(2) . . . . ?
C00N C008 C00D C01U -86.4(2) . . . . ?
C00N C00J C01Q C011 1.3(3) . . . . ?
C00O C001 C009 C003 -174.14(15) . . . . ?
C00O C001 C009 C00T 0.5(2) . . . . ?
C00O C001 C00G C00I -164.91(15) . . . . ?
C00O C001 C00G C00U 16.7(2) . . . . ?
C00O C016 C01M C028 -90.7(2) . . . . ?
C00O C016 C01M C02D 89.6(2) . . . . ?
C00P C004 C00X C003 134.77(17) . . . . ?
C00P C004 C00X C00I -34.2(2) . . . . ?
C00P C00H C00Q C00I -9.6(2) . . . . ?
C00P C00H C00Q C01E 179.28(15) . . . . ?
C00P C00H C011 C01Q -0.5(3) . . . . ?
C00Q C00H C00P C004 8.0(2) . . . . ?
C00Q C00H C00P C00N -171.13(15) . . . . ?
C00Q C00H C011 C01Q 173.52(17) . . . . ?
C00Q C00I C00X C003 -136.89(17) . . . . ?
C00Q C00I C00X C004 32.8(2) . . . . ?
C00Q C01E C02X C02V 167.65(18) . . . . ?
C00R C003 C009 C001 179.64(14) . . . . ?
C00R C003 C009 C00T 5.2(2) . . . . ?
C00R C003 C00X C004 -7.9(3) . . . . ?
C00R C003 C00X C00I 160.67(15) . . . . ?
C00R C01S C02I C033 171.66(18) . . . . ?
C00S C01G C023 C01X 72.6(2) . . . . ?
C00S C01J C01K C010 177.43(16) . . . . ?
C00S C01J C01K C01I -5.3(3) . . . . ?
C00T C012 C013 C00O -2.0(3) . . . . ?
C00U C00A C016 C00O 10.1(2) . . . . ?
C00U C00A C016 C01M -168.52(16) . . . . ?
C00U C00A C019 C01Z -2.7(3) . . . . ?
C00U C00G C00I C00Q -47.1(2) . . . . ?
C00U C00G C00I C00X 144.92(16) . . . . ?
C00U C00Z C020 C01Z 0.3(3) . . . . ?
C00W C006 C00M C01T -2.5(2) . . . . ?
C00W C00E C00F C01H -9.8(2) . . . . ?
C00W C00E C00F C01R 167.10(16) . . . . ?
C00W C00E C00Y C007 -31.0(2) . . . . ?
C00W C00E C00Y C01G 137.65(18) . . . . ?
C00W C014 C01P C01H -2.9(3) . . . . ?
C00W C014 C01P C01W -178.95(16) . . . . ?
C00W C014 C01V C01T 0.2(3) . . . . ?
C00X C003 C009 C001 -7.7(2) . . . . ?
C00X C003 C009 C00T 177.85(16) . . . . ?
C00X C003 C00R C01S -95.75(19) . . . . ?
C00X C004 C00P C00H 14.3(2) . . . . ?
C00X C004 C00P C00N -166.56(15) . . . . ?
C00X C00I C00Q C00H -11.2(2) . . . . ?
C00X C00I C00Q C01E 159.57(15) . . . . ?
C00Y C007 C01F C01J -34.2(2) . . . . ?
C00Y C007 C01F C01O 146.87(17) . . . . ?
C00Y C00E C00F C01H 173.24(16) . . . . ?
C00Y C00E C00F C01R -9.9(3) . . . . ?
C00Y C00E C00W C006 7.7(2) . . . . ?
C00Y C00E C00W C014 -173.90(15) . . . . ?
C00Y C01G C023 C01X -99.5(2) . . . . ?
C010 C017 C01O C01B -174.73(16) . . . . ?
C010 C017 C01O C01F 5.3(3) . . . . ?
C010 C017 C021 C02B 178.47(17) . . . . ?
C010 C01A C025 C02E -179.08(17) . . . . ?
C010 C01A C025 C02N 0.6(3) . . . . ?
C011 C00H C00P C004 -177.75(16) . . . . ?
C011 C00H C00P C00N 3.1(2) . . . . ?
C011 C00H C00Q C00I 176.48(17) . . . . ?
C011 C00H C00Q C01E 5.3(2) . . . . ?
C013 C00O C016 C00A 170.52(16) . . . . ?
C013 C00O C016 C01M -10.9(3) . . . . ?
C014 C01P C01W C02F -82.0(2) . . . . ?
C014 C01P C01W C02P 91.5(2) . . . . ?
C016 C00A C00U C00G 2.8(2) . . . . ?
C016 C00A C00U C00Z -174.19(16) . . . . ?
C016 C00A C019 C01Z 176.23(18) . . . . ?
C016 C00O C013 C012 -175.48(16) . . . . ?
C016 C01M C028 C02Q 0.8(3) . . . . ?
C016 C01M C028 C02T -179.57(18) . . . . ?
C016 C01M C02D C02O -179.56(17) . . . . ?
C016 C01M C02D C02W 0.8(3) . . . . ?
C017 C010 C01A C00L 86.8(2) . . . . ?
C017 C010 C01A C025 -93.0(2) . . . . ?
C017 C010 C01K C01I 178.48(17) . . . . ?
C017 C010 C01K C01J -4.4(3) . . . . ?
C017 C021 C02B C01L -2.5(3) . . . . ?
C018 C00D C01U C01C 1.2(2) . . . . ?
C018 C00D C01U C02A -178.56(16) . . . . ?
C019 C00A C00U C00G -178.22(15) . . . . ?
C019 C00A C00U C00Z 4.8(2) . . . . ?
C019 C00A C016 C00O -168.87(16) . . . . ?
C019 C00A C016 C01M 12.5(3) . . . . ?
C019 C01Z C020 C00Z 1.9(3) . . . . ?
C01A C00L C01D C027 -2.4(3) . . . . ?
C01A C010 C017 C01O -176.77(16) . . . . ?
C01A C010 C017 C021 1.4(3) . . . . ?
C01A C010 C01K C01I -1.2(3) . . . . ?
C01A C010 C01K C01J 175.89(16) . . . . ?
C01A C025 C02E C027 -2.3(3) . . . . ?
C01B C01L C02B C021 4.4(3) . . . . ?
C01C C01Y C022 C018 0.7(3) . . . . ?
C01D C00L C01A C010 -178.63(16) . . . . ?
C01D C00L C01A C025 1.2(3) . . . . ?
C01D C027 C02E C025 1.2(3) . . . . ?
C01F C007 C00Y C00E -155.20(15) . . . . ?
C01F C007 C00Y C01G 35.1(2) . . . . ?
C01F C01J C01K C010 -3.6(3) . . . . ?
C01F C01J C01K C01I 173.60(17) . . . . ?
C01G C00S C01J C01F 8.8(2) . . . . ?
C01G C00S C01J C01K -172.21(16) . . . . ?
C01G C00S C026 C024 176.32(17) . . . . ?
C01H C00F C01R C029 -5.4(3) . . . . ?
C01H C01P C01W C02F 102.0(2) . . . . ?
C01H C01P C01W C02P -84.5(2) . . . . ?
C01H C02H C02J C029 -2.0(3) . . . . ?
C01I C024 C026 C00S -3.3(3) . . . . ?
C01J C00S C01G C00Y -8.1(2) . . . . ?
C01J C00S C01G C023 179.55(15) . . . . ?
C01J C00S C026 C024 1.5(3) . . . . ?
C01J C01F C01O C017 -13.3(3) . . . . ?
C01J C01F C01O C01B 166.72(17) . . . . ?
C01K C010 C017 C01O 3.5(3) . . . . ?
C01K C010 C017 C021 -178.27(17) . . . . ?
C01K C010 C01A C00L -93.5(2) . . . . ?
C01K C010 C01A C025 86.7(2) . . . . ?
C01K C01I C024 C026 0.5(3) . . . . ?
C01L C01B C01O C017 -5.2(3) . . . . ?
C01L C01B C01O C01F 174.76(17) . . . . ?
C01M C028 C02T C02S -0.5(3) . . . . ?
C01M C02D C02O C02S -1.2(3) . . . . ?
C01N C005 C006 C00M 8.5(2) . . . . ?
C01N C005 C006 C00W -179.27(15) . . . . ?
C01N C005 C007 C00Y 154.45(16) . . . . ?
C01N C005 C007 C01F -12.0(3) . . . . ?
C01N C02L C035 C038 167.6(3) . . . . ?
C01N C02L C2 C1 74.9(9) . . . . ?
C01O C017 C021 C02B -3.3(3) . . . . ?
C01O C01B C01L C02B -0.5(3) . . . . ?
C01O C01F C01J C00S -168.57(16) . . . . ?
C01O C01F C01J C01K 12.5(3) . . . . ?
C01P C014 C01V C01T -179.74(17) . . . . ?
C01P C01H C02H C02J 176.13(19) . . . . ?
C01P C01W C02F C02M 173.80(18) . . . . ?
C01P C01W C02F C031 -2.3(3) . . . . ?
C01P C01W C02P C02Z -173.24(19) . . . . ?
C01P C01W C02P C032 4.6(3) . . . . ?
C01Q C00J C00N C008 -178.98(17) . . . . ?
C01Q C00J C00N C00P 1.3(3) . . . . ?
C01R C00F C01H C01P -172.60(17) . . . . ?
C01R C00F C01H C02H 7.1(2) . . . . ?
C01R C029 C02J C02H 4.0(3) . . . . ?
C01U C00D C018 C022 -1.3(3) . . . . ?
C01U C00D C018 C02K 179.33(17) . . . . ?
C01U C01C C01Y C022 -0.9(3) . . . . ?
C01U C01C C01Y C02U 178.59(17) . . . . ?
C01V C014 C01P C01H 177.09(17) . . . . ?
C01V C014 C01P C01W 1.0(3) . . . . ?
C01W C02F C02M C030 -1.1(3) . . . . ?
C01W C02P C02Z C030 -0.2(3) . . . . ?
C01Y C01C C01U C00D 0.0(3) . . . . ?
C01Y C01C C01U C02A 179.70(17) . . . . ?
C021 C017 C01O C01B 7.0(2) . . . . ?
C021 C017 C01O C01F -173.01(16) . . . . ?
C023 C01X C02C C02R 68.9(2) . . . . ?
C024 C01I C01K C010 -179.13(18) . . . . ?
C024 C01I C01K C01J 3.7(3) . . . . ?
C026 C00S C01G C00Y 177.19(17) . . . . ?
C026 C00S C01G C023 4.8(2) . . . . ?
C026 C00S C01J C01F -176.19(16) . . . . ?
C026 C00S C01J C01K 2.8(3) . . . . ?
C028 C01M C02D C02O 0.7(3) . . . . ?
C028 C01M C02D C02W -178.97(18) . . . . ?
C02C C01X C023 C01G 68.6(2) . . . . ?
C02D C01M C028 C02Q -179.42(19) . . . . ?
C02D C01M C028 C02T 0.2(3) . . . . ?
C02D C02O C02S C02T 0.9(3) . . . . ?
C02D C02O C02S C037 179.6(2) . . . . ?
C02F C01W C02P C02Z 0.2(3) . . . . ?
C02F C01W C02P C032 178.1(2) . . . . ?
C02F C02M C030 C02Z 1.2(3) . . . . ?
C02F C02M C030 C036 -176.9(2) . . . . ?
C02G C00L C01A C010 3.6(3) . . . . ?
C02G C00L C01A C025 -176.55(18) . . . . ?
C02G C00L C01D C027 175.36(18) . . . . ?
C02H C01H C01P C014 -177.79(17) . . . . ?
C02H C01H C01P C01W -1.9(3) . . . . ?
C02K C018 C022 C01Y 179.75(17) . . . . ?
C02N C025 C02E C027 178.01(19) . . . . ?
C02O C02S C02T C028 0.0(3) . . . . ?
C02P C01W C02F C02M 0.4(3) . . . . ?
C02P C01W C02F C031 -175.8(2) . . . . ?
C02P C02Z C030 C02M -0.6(3) . . . . ?
C02P C02Z C030 C036 177.6(2) . . . . ?
C02Q C028 C02T C02S 179.0(2) . . . . ?
C02U C01Y C022 C018 -178.79(17) . . . . ?
C02W C02D C02O C02S 178.43(19) . . . . ?
C02Y C027 C02E C025 -178.87(19) . . . . ?
C031 C02F C02M C030 175.0(2) . . . . ?
C032 C02P C02Z C030 -178.0(2) . . . . ?
C034 C02V C02X C01E -174.3(2) . . . . ?
C037 C02S C02T C028 -178.7(2) . . . . ?

loop_
_smtbx_masks_void_nr
_smtbx_masks_void_average_x
_smtbx_masks_void_average_y
_smtbx_masks_void_average_z
_smtbx_masks_void_volume
_smtbx_masks_void_count_electrons
_smtbx_masks_void_content
1 0.000 0.002 0.250 115.9 9.2 ?
2 0.000 -0.002 0.750 115.9 9.2 ?
3 0.000 0.381 0.750 79.6 3.8 ?
4 0.000 0.619 0.250 79.6 3.8 ?
5 0.105 0.480 0.468 11.3 0.0 ?
6 0.105 0.520 0.968 11.3 0.0 ?
7 0.117 0.044 0.500 7.1 -0.0 ?
8 0.117 0.956 0.000 7.1 -0.0 ?
9 0.206 0.334 0.410 20.0 0.4 ?
10 0.206 0.666 0.910 20.0 0.4 ?
11 0.228 0.233 0.200 7.1 0.0 ?
12 0.228 0.767 0.700 7.1 0.0 ?
13 0.272 0.267 0.800 7.1 0.0 ?
14 0.272 0.733 0.300 7.1 0.0 ?
15 0.294 0.166 0.590 20.0 0.4 ?
16 0.294 0.834 0.090 20.0 0.4 ?
17 0.383 0.456 0.500 7.1 -0.0 ?
18 0.383 0.544 0.000 7.1 -0.0 ?
19 0.395 -0.020 0.032 11.3 0.0 ?
20 0.395 0.020 0.532 11.3 0.0 ?
21 0.500 0.498 0.750 115.9 9.2 ?
22 0.500 0.502 0.250 115.9 9.2 ?
23 0.500 0.119 0.250 79.6 3.8 ?
24 0.500 0.881 0.750 79.6 3.8 ?
25 0.605 -0.020 0.468 11.3 0.0 ?
26 0.605 0.020 0.968 11.3 0.0 ?
27 0.617 0.456 0.000 7.1 -0.0 ?
28 0.617 0.544 0.500 7.1 -0.0 ?
29 0.706 0.166 0.910 20.0 0.4 ?
30 0.706 0.834 0.410 20.0 0.4 ?
31 0.728 0.267 0.700 7.1 0.0 ?
32 0.728 0.733 0.200 7.1 0.0 ?
33 0.772 0.233 0.300 7.1 0.0 ?
34 0.772 0.767 0.800 7.1 0.0 ?
35 0.794 0.334 0.090 20.0 0.4 ?
36 0.794 0.666 0.590 20.0 0.4 ?
37 0.883 0.044 0.000 7.1 -0.0 ?
38 0.883 0.956 0.500 7.1 -0.0 ?
39 0.895 0.480 0.032 11.3 0.0 ?
40 0.895 0.520 0.532 11.3 0.0 ?
